data_7135489
loop_
_publ_author_name
'Song, Wei-Chao'
'Niu, Zi-Yi'
'Ding, Bo'
'Wang, Xiu-Guang'
'Yang, En-Cui'

_publ_section_title
;
 Photosalient Cd(II) complexes by visible-light-driven
 single-crystal-to-single-crystal [2+2] stereoselective cycloaddition.
;
_journal_issue 8
_journal_name_full 'Chemical communications (Cambridge, England)'
_journal_page_first 2589
_journal_page_last 2593
_journal_paper_doi 10.1039/d5cc05819h
_journal_volume 62
_journal_year 2026
_chemical_formula_moiety 'C68 H36 Cd2 F20 N8 O10 S4'
_chemical_formula_sum 'C68 H36 Cd2 F20 N8 O10 S4'
_chemical_formula_weight 1858.09
_space_group_crystal_system monoclinic
_space_group_IT_number 14
_space_group_name_Hall '-P 2ybc'
_space_group_name_H-M_alt 'P 1 21/c 1'
_atom_sites_solution_hydrogens mixed
_atom_sites_solution_primary dual
_audit_creation_date 2025-11-21
_audit_creation_method
;
Olex2 1.5
(compiled 2025.07.13 svn.rb7424aed for OlexSys, GUI svn.r7314)
;
_audit_update_record
;
2025-11-23 deposited with the CCDC.	2025-12-23 downloaded from the CCDC.
;
_cell_angle_alpha 90
_cell_angle_beta 99.623(3)
_cell_angle_gamma 90
_cell_formula_units_Z 4
_cell_length_a 8.9359(12)
_cell_length_b 34.849(5)
_cell_length_c 23.558(3)
_cell_measurement_reflns_used 4597
_cell_measurement_temperature 296(2)
_cell_measurement_theta_max 20.10
_cell_measurement_theta_min 2.38
_cell_volume 7232.9(17)
_computing_cell_refinement 'SAINT V8.32B (?, 2016)'
_computing_data_reduction 'SAINT V8.32B (?, 2016)'
_computing_molecular_graphics 'Olex2 1.5 (Dolomanov et al., 2009)'
_computing_publication_material 'Olex2 1.5 (Dolomanov et al., 2009)'
_computing_structure_refinement 'SHELXL 2018/3 (Sheldrick, 2015)'
_computing_structure_solution 'SHELXT 2018/2 (Sheldrick, 2018)'
_diffrn_ambient_temperature 296.15
_diffrn_measured_fraction_theta_full 0.999
_diffrn_measured_fraction_theta_max 0.999
_diffrn_measurement_device_type 'CCD area detector'
_diffrn_measurement_method 'phi and omega scans'
_diffrn_radiation_monochromator graphite
_diffrn_radiation_type MoK\a
_diffrn_radiation_wavelength 0.71073
_diffrn_reflns_av_R_equivalents 0.0726
_diffrn_reflns_av_unetI/netI 0.0782
_diffrn_reflns_Laue_measured_fraction_full 0.999
_diffrn_reflns_Laue_measured_fraction_max 0.999
_diffrn_reflns_limit_h_max 10
_diffrn_reflns_limit_h_min -7
_diffrn_reflns_limit_k_max 38
_diffrn_reflns_limit_k_min -39
_diffrn_reflns_limit_l_max 26
_diffrn_reflns_limit_l_min -26
_diffrn_reflns_number 36284
_diffrn_reflns_point_group_measured_fraction_full 0.999
_diffrn_reflns_point_group_measured_fraction_max 0.999
_diffrn_reflns_theta_full 23.498
_diffrn_reflns_theta_max 23.498
_diffrn_reflns_theta_min 1.054
_exptl_absorpt_coefficient_mu 0.819
_exptl_absorpt_correction_type none
_exptl_crystal_colour colourless
_exptl_crystal_colour_primary colourless
_exptl_crystal_density_diffrn 1.706
_exptl_crystal_description block
_exptl_crystal_F_000 3680
_exptl_crystal_size_max 0.23
_exptl_crystal_size_mid 0.22
_exptl_crystal_size_min 0.2
_refine_diff_density_max 0.776
_refine_diff_density_min -0.741
_refine_diff_density_rms 0.084
_refine_ls_extinction_method none
_refine_ls_goodness_of_fit_ref 1.029
_refine_ls_hydrogen_treatment constr
_refine_ls_matrix_type full
_refine_ls_number_parameters 1156
_refine_ls_number_reflns 10663
_refine_ls_number_restraints 1399
_refine_ls_restrained_S_all 1.012
_refine_ls_R_factor_all 0.1207
_refine_ls_R_factor_gt 0.0671
_refine_ls_shift/su_max 0.001
_refine_ls_shift/su_mean 0.000
_refine_ls_structure_factor_coef Fsqd
_refine_ls_weighting_details 'w=1/[\s^2^(Fo^2^)+(0.0861P)^2^+10.6081P] where P=(Fo^2^+2Fc^2^)/3'
_refine_ls_weighting_scheme calc
_refine_ls_wR_factor_gt 0.1609
_refine_ls_wR_factor_ref 0.1902
_reflns_Friedel_coverage 0.000
_reflns_number_gt 6191
_reflns_number_total 10663
_reflns_threshold_expression 'I > 2\s(I)'
_cod_data_source_file d5cc05819h9.cif
_cod_data_source_block 3a
_cod_original_cell_volume 7233.2(17)
_cod_database_code 7135489
_shelx_shelxl_version_number 2018/3
_shelx_space_group_comment
;
The symmetry employed for this shelxl refinement is uniquely defined
by the following loop, which should always be used as a source of
symmetry information in preference to the above space-group names.
They are only intended as comments.
;
_olex2_refinement_description
;
1. Fixed Uiso
 At 1.2 times of:
  All C(H) groups, All C(H,H) groups
 At 1.5 times of:
  All O(H,H) groups
2. Restrained distances
 C67-F18
 2.34 with sigma of 0.01
 C65-F18
 2.34 with sigma of 0.01
 F20-F19
 2.69 with sigma of 0.01
 F19-F18
 2.69 with sigma of 0.01
 F17-F18
 2.69 with sigma of 0.01
 F16-F17
 2.69 with sigma of 0.01
 C63-C62 = C63A-C62
 1.51 with sigma of 0.01
 S3-C27 = S2-C17 = S4-C37 = S1-C7
 1.73 with sigma of 0.01
 S3A-C27A = S2A-C17A = S4A-C37A = S1A-C7A
 1.73 with sigma of 0.01
 S1A-C8A
 2.55 with sigma of 0.01
 S3A-C28A
 2.55 with sigma of 0.01
 S2A-C18A
 2.55 with sigma of 0.01
 S4A-C38A
 2.55 with sigma of 0.01
 S3-C28
 2.55 with sigma of 0.01
 C29-S3
 2.54 with sigma of 0.001
 C27A-C26 = C27-C26 = C37A-C36 = C37-C36 = C7A-C6 = C7-C6 = C17A-C16 = C17-C16
 1.43 with sigma of 0.01
 C42-C41 = C42A-C41A
 1.48 with sigma of 0.01
 F1A-C43A = F2A-C44A = F3A-C45A = F4A-C46A = F5A-C47A
 1.33 with sigma of 0.01
 O2A-C41A
 1.21 with sigma of 0.01
 O1A-C41A
 1.28 with sigma of 0.01
 Cd1-O2A = Cd1-O2
 2.22 with sigma of 0.01
 F6A-C50A = F7A-C51A = F8A-C52A = F9A-C53A = F10A-C54A
 1.33 with sigma of 0.01
 F4-C46 = F3-C45 = F5-C47 = F2-C44 = F1-C43 = F9-C53 = F10-C54 = F8-C52 = F7-
 C51 = F6-C50 = F11-C57 = F12-C58 = F13-C59 = F14-C60 = F15-C61 = F20-C68 = F16-
 C64 = F18-C66 = F17-C65 = F19-C67
 1.34 with sigma of 0.01
 F11A-C57A = F12A-C58A = F13A-C59A = F14A-C60A = F15A-C61A
 1.33 with sigma of 0.01
 C29-C28 = C19-C18 = C39-C38 = C9-C8
 1.4 with sigma of 0.01
 S3-C30 = S2-C20 = S4-C40 = S1-C10
 1.67 with sigma of 0.01
 C29-C30 = C27-C28 = C19-C20 = C18-C17 = C37-C38 = C40-C39 = C7-C8 = C9-C10
 1.36 with sigma of 0.01
 S3A-C30A = S2A-C20A = S4A-C40A = S1A-C10A
 1.67 with sigma of 0.01
 C8-C10
 2.45 with sigma of 0.01
 C29A-C28A = C19A-C18A = C39A-C38A = C9A-C8A
 1.4 with sigma of 0.01
 C29A-C30A = C27A-C28A = C19A-C20A = C18A-C17A = C37A-C38A = C40A-C39A = C7A-
 C8A = C9A-C10A
 1.36 with sigma of 0.01
 S1A-C9A
 2.54 with sigma of 0.01
 F10-C54 = F9-C53
 1.34 with sigma of 0.01
 C7-C10
 2.51 with sigma of 0.01
 C7A-C10A
 2.51 with sigma of 0.01
 C37-C40
 2.51 with sigma of 0.01
 C37A-C40A
 2.51 with sigma of 0.01
 C49A-C48A = C49-C48
 1.53 with sigma of 0.02
 O7-O8 = O3-O4
 2.23 with sigma of 0.02
 O4A-O3A
 2.23 with sigma of 0.02
3. Restrained planarity
 S2, C17, C18, C19, C20
 with sigma of 0.01
 S3, C27, C28, C29, C30
 with sigma of 0.01
 S4, C37, C38, C39, C40
 with sigma of 0.01
 S2A, C17A, C18A, C19A, C20A
 with sigma of 0.01
 S3A, C27A, C28A, C29A, C30A
 with sigma of 0.01
 S4A, C37A, C38A, C39A, C40A
 with sigma of 0.01
 O2A, C41A, O1A, C42A
 with sigma of 0.01
 S1, C7, C8, C9, C10
 with sigma of 0.01
 S1A, C7A, C8A, C9A, C10A
 with sigma of 0.01
 F10, F9, C53, C54, C49, C50, C51
 with sigma of 0.01
 O3, C48, O4, C49
 with sigma of 0.01
 O3A, O4A, C48A, C49A
 with sigma of 0.01
4. Uiso/Uaniso restraints and constraints
S2 \\sim C17 \\sim C18 \\sim C19 \\sim C20 \\sim C17A \\sim C18A \\sim C19A
\\sim C20A \\sim S2A: within 2A with sigma of 0.01 and sigma for terminal atoms
of 0.02 within 2A
S4 \\sim C37 \\sim C38 \\sim C39 \\sim C40 \\sim S4A \\sim C38A \\sim C39A
\\sim C40A \\sim C37A: within 2A with sigma of 0.01 and sigma for terminal
atoms of 0.02 within 2A
S3 \\sim C27 \\sim C28 \\sim C29 \\sim C30 \\sim C28A \\sim C27A \\sim S3A
\\sim C30A \\sim C29A: within 2A with sigma of 0.01 and sigma for terminal
atoms of 0.02 within 2A
F16 \\sim F17 \\sim F18 \\sim F19 \\sim F20 \\sim C63 \\sim C68 \\sim C67 \\sim
C66 \\sim C65 \\sim C64 \\sim F16A \\sim F17A \\sim F18A \\sim F19A \\sim F20A
\\sim C67A \\sim C66A \\sim C65A \\sim C64A \\sim C63A \\sim C68A: within 2A
with sigma of 0.01 and sigma for terminal atoms of 0.02 within 2A
S1 \\sim C7 \\sim C8 \\sim C9 \\sim C10 \\sim C7A \\sim C8A \\sim C9A \\sim
C10A \\sim S1A: within 2A with sigma of 0.01 and sigma for terminal atoms of
0.02 within 2A
Uanis(F16) \\sim Ueq, Uanis(F17) \\sim Ueq, Uanis(F18) \\sim Ueq, Uanis(F19)
\\sim Ueq, Uanis(F20) \\sim Ueq, Uanis(C63) \\sim Ueq, Uanis(C68) \\sim Ueq,
Uanis(C67) \\sim Ueq, Uanis(C66) \\sim Ueq, Uanis(C65) \\sim Ueq, Uanis(C64)
\\sim Ueq, Uanis(F16A) \\sim Ueq, Uanis(F17A) \\sim Ueq, Uanis(F18A) \\sim Ueq,
Uanis(F19A) \\sim Ueq, Uanis(F20A) \\sim Ueq, Uanis(C67A) \\sim Ueq,
Uanis(C66A) \\sim Ueq, Uanis(C65A) \\sim Ueq, Uanis(C64A) \\sim Ueq,
Uanis(C63A) \\sim Ueq, Uanis(C68A) \\sim Ueq: with sigma of 0.01 and sigma for
terminal atoms of 0.02
Uanis(O2) \\sim Ueq, Uanis(C41) \\sim Ueq, Uanis(O1) \\sim Ueq, Uanis(C42)
\\sim Ueq, Uanis(C47) \\sim Ueq, Uanis(F5) \\sim Ueq, Uanis(F4) \\sim Ueq,
Uanis(C46) \\sim Ueq, Uanis(C45) \\sim Ueq, Uanis(C44) \\sim Ueq, Uanis(C43)
\\sim Ueq, Uanis(F1) \\sim Ueq, Uanis(F2) \\sim Ueq, Uanis(F3) \\sim Ueq: with
sigma of 0.01 and sigma for terminal atoms of 0.02
Uanis(C27A) \\sim Ueq, Uanis(C27) \\sim Ueq, Uanis(C28) \\sim Ueq, Uanis(S3A)
\\sim Ueq, Uanis(C29) \\sim Ueq, Uanis(C30) \\sim Ueq, Uanis(C30A) \\sim Ueq,
Uanis(C29A) \\sim Ueq, Uanis(C28A) \\sim Ueq, Uanis(S3) \\sim Ueq: with sigma
of 0.01 and sigma for terminal atoms of 0.02
Uanis(C33) \\sim Ueq: with sigma of 0.01 and sigma for terminal atoms of 0.02
Uanis(C9) \\sim Ueq, Uanis(C10) \\sim Ueq, Uanis(C10A) \\sim Ueq, Uanis(C9A)
\\sim Ueq: with sigma of 0.01 and sigma for terminal atoms of 0.02
Uanis(C48) = Uanis(C48A)
Uanis(O3) = Uanis(O3A)
Uanis(O4) = Uanis(O4A)
Uanis(F16A) = Uanis(F16)
Uanis(F17A) = Uanis(F17)
Uanis(F18A) = Uanis(F18)
Uanis(F19A) = Uanis(F19)
Uanis(F20) = Uanis(F20A)
Uanis(C64A) = Uanis(C64)
Uanis(C65A) = Uanis(C65)
Uanis(C66A) = Uanis(C66)
Uanis(C67) = Uanis(C67A)
Uanis(C68) = Uanis(C68A)
Uanis(C63A) = Uanis(C63)
Uanis(C8) = Uanis(C8A)
Uanis(S1A) = Uanis(S1)
Uanis(C7A) = Uanis(C7)
Uanis(S4A) = Uanis(S4)
Uanis(C38A) = Uanis(C38)
Uanis(C37A) = Uanis(C37)
Uanis(C39A) = Uanis(C39)
Uanis(C40) = Uanis(C40A)
Uanis(S2A) = Uanis(S2)
Uanis(C18) = Uanis(C18A)
Uanis(C17) = Uanis(C17A)
Uanis(C19) = Uanis(C19A)
Uanis(C20A) = Uanis(C20)
Uanis(S3A) = Uanis(S3)
Uanis(C27) = Uanis(C27A)
Uanis(C28) = Uanis(C28A)
Uanis(C30A) = Uanis(C30)
Uanis(C29A) = Uanis(C29)
Uanis(C43) = Uanis(C43A)
Uanis(C44) = Uanis(C44A)
Uanis(C45) = Uanis(C45A)
Uanis(C46A) = Uanis(C46)
Uanis(C47A) = Uanis(C47)
Uanis(C42) = Uanis(C42A)
Uanis(C41A) = Uanis(C41)
Uanis(O2) = Uanis(O2A)
Uanis(O1A) = Uanis(O1)
Uanis(F1A) = Uanis(F1)
Uanis(F2A) = Uanis(F2)
Uanis(F3) = Uanis(F3A)
Uanis(F4A) = Uanis(F4)
Uanis(F5A) = Uanis(F5)
Uanis(F6A) = Uanis(F6)
Uanis(F7A) = Uanis(F7)
Uanis(F8) = Uanis(F8A)
Uanis(F9A) = Uanis(F9)
Uanis(F10A) = Uanis(F10)
Uanis(C49) = Uanis(C49A)
Uanis(C54A) = Uanis(C54)
Uanis(C53A) = Uanis(C53)
Uanis(C52) = Uanis(C52A)
Uanis(C51A) = Uanis(C51)
Uanis(C50A) = Uanis(C50)
Uanis(F15A) = Uanis(F15)
Uanis(F14A) = Uanis(F14)
Uanis(F13A) = Uanis(F13)
Uanis(F12) = Uanis(F12A)
Uanis(C56) = Uanis(C56A)
Uanis(C57) = Uanis(C57A)
Uanis(C58) = Uanis(C58A)
Uanis(C59A) = Uanis(C59)
Uanis(C60A) = Uanis(C60)
Uanis(C61A) = Uanis(C61)
Uanis(F11A) = Uanis(F11)
Uanis(C10) = Uanis(C10A)
Uanis(C9) = Uanis(C9A)
5. Others
 Sof(F16A)=Sof(F17A)=Sof(F18A)=Sof(F19A)=Sof(F20A)=Sof(C67A)=Sof(C66A)=
 Sof(C65A)=Sof(C64A)=Sof(C63A)=Sof(C68A)=1-FVAR(1)
 Sof(F16)=Sof(F17)=Sof(F18)=Sof(F19)=Sof(F20)=Sof(C63)=Sof(C68)=Sof(C67)=
 Sof(C66)=Sof(C65)=Sof(C64)=FVAR(1)
 Sof(H6b)=Sof(C7A)=Sof(C8A)=Sof(H8A)=Sof(C9A)=Sof(H9Aa)=Sof(C10A)=Sof(H10c)=
 Sof(S1A)=1-FVAR(2)
 Sof(S1)=Sof(H6a)=Sof(C7)=Sof(C8)=Sof(H8)=Sof(C9)=Sof(H9)=Sof(C10)=Sof(H10)=
 FVAR(2)
 Sof(H36a)=Sof(S4A)=Sof(C38A)=Sof(H38A)=Sof(C39A)=Sof(H39A)=Sof(C40A)=
 Sof(H40A)=Sof(C37A)=1-FVAR(3)
 Sof(S4)=Sof(H36)=Sof(C37)=Sof(C38)=Sof(H38)=Sof(C39)=Sof(H39)=Sof(C40)=
 Sof(H40)=FVAR(3)
 Sof(H26a)=Sof(C28A)=Sof(H28A)=Sof(C27A)=Sof(S3A)=Sof(C30A)=Sof(H30A)=
 Sof(C29A)=Sof(H29A)=1-FVAR(4)
 Sof(S3)=Sof(H26)=Sof(C27)=Sof(C28)=Sof(H28)=Sof(C29)=Sof(H29)=Sof(C30)=
 Sof(H30)=FVAR(4)
 Sof(H16a)=Sof(C17A)=Sof(C18A)=Sof(H18A)=Sof(C19A)=Sof(H19A)=Sof(C20A)=
 Sof(H20A)=Sof(S2A)=1-FVAR(5)
 Sof(S2)=Sof(H16)=Sof(C17)=Sof(C18)=Sof(H18)=Sof(C19)=Sof(H19)=Sof(C20)=
 Sof(H20)=FVAR(5)
 Sof(O2A)=Sof(C41A)=Sof(O1A)=Sof(C42A)=Sof(C47A)=Sof(C46A)=Sof(C45A)=Sof(C44A)=
 Sof(C43A)=Sof(F1A)=Sof(F2A)=Sof(F3A)=Sof(F4A)=Sof(F5A)=1-FVAR(6)
 Sof(F1)=Sof(F2)=Sof(F3)=Sof(F4)=Sof(F5)=Sof(O1)=Sof(O2)=Sof(C41)=Sof(C42)=
 Sof(C43)=Sof(C44)=Sof(C45)=Sof(C46)=Sof(C47)=FVAR(6)
 Sof(O3A)=Sof(C48A)=Sof(O4A)=Sof(F6A)=Sof(C49A)=Sof(C54A)=Sof(C53A)=Sof(C52A)=
 Sof(C51A)=Sof(C50A)=Sof(F10A)=Sof(F7A)=Sof(F8A)=Sof(F9A)=1-FVAR(7)
 Sof(F6)=Sof(F7)=Sof(F8)=Sof(F9)=Sof(F10)=Sof(O3)=Sof(O4)=Sof(C48)=Sof(C49)=
 Sof(C54)=Sof(C53)=Sof(C52)=Sof(C51)=Sof(C50)=FVAR(7)
 Sof(C61A)=Sof(C60A)=Sof(C59A)=Sof(C58A)=Sof(C57A)=Sof(C56A)=Sof(F11A)=
 Sof(F15A)=Sof(F14A)=Sof(F13A)=Sof(F12A)=1-FVAR(8)
 Sof(F11)=Sof(F12)=Sof(F13)=Sof(F14)=Sof(F15)=Sof(C56)=Sof(C57)=Sof(C58)=
 Sof(C59)=Sof(C60)=Sof(C61)=FVAR(8)
6.a Riding coordinates:
 O10(H10a,H10b)
6.b Rotating group:
 O9(H9a,H9b)
6.c Ternary CH refined with riding coordinates:
 C5(H5), C6(H6a), C6(H6b), C15(H15), C16(H16), C16(H16a), C25(H25), C26(H26),
 C26(H26a), C35(H35), C36(H36), C36(H36a)
6.d Aromatic/amide H refined with riding coordinates:
 C1(H1), C3(H3), C4(H4), C8(H8), C9(H9), C10(H10), C11(H11), C13(H13),
 C14(H14), C18(H18), C19(H19), C20(H20), C21(H21), C23(H23), C24(H24), C28(H28),
  C29(H29), C30(H30), C31(H31), C33(H33), C34(H34), C38(H38), C39(H39),
 C40(H40), C8A(H8A), C9A(H9Aa), C10A(H10c), C38A(H38A), C39A(H39A), C40A(H40A),
 C28A(H28A), C30A(H30A), C29A(H29A), C18A(H18A), C19A(H19A), C20A(H20A)
6.e Fitted hexagon refined as free rotating group:
 C49(C54,C53,C52,C51,C50), C63(C68,C67,C66,C65,C64), C67A(C66A,C65A,C64A,C63A,
 C68A), C42A(C47A,C46A,C45A,C44A,C43A), C49A(C54A,C53A,C52A,C51A,C50A),
 C61A(C60A,C59A,C58A,C57A,C56A)
;
_olex2_submission_special_instructions 'No special instructions were received'

loop_
_space_group_symop_operation_xyz
'x, y, z'
'-x, y+1/2, -z+1/2'
'-x, -y, -z'
'x, -y-1/2, z-1/2'

loop_
_atom_site_label
_atom_site_type_symbol
_atom_site_fract_x
_atom_site_fract_y
_atom_site_fract_z
_atom_site_U_iso_or_equiv
_atom_site_adp_type
_atom_site_occupancy
_atom_site_site_symmetry_order
_atom_site_calc_flag
_atom_site_refinement_flags_posn
_atom_site_refinement_flags_adp
_atom_site_refinement_flags_occupancy
_atom_site_disorder_assembly
_atom_site_disorder_group
Cd1 Cd 0.37497(7) 0.71185(2) 0.43030(3) 0.0541(2) Uani 1 1 d D . . . .
Cd2 Cd -0.09652(7) 0.78949(2) 0.46733(3) 0.0557(2) Uani 1 1 d . . . . .
S1 S 0.8341(10) 0.52526(18) 0.5627(3) 0.1534(18) Uani 0.670(8) 1 d D U P A 1
S2 S 0.5850(6) 0.91218(16) 0.2737(3) 0.1140(14) Uani 0.720(7) 1 d D U P B 1
S3 S 0.2568(18) 0.9629(3) 0.2957(5) 0.173(2) Uani 0.453(8) 1 d D U P C 1
S4 S 1.1963(7) 0.59677(17) 0.6314(3) 0.1278(15) Uani 0.696(8) 1 d D U P D 1
F1 F 0.2166(19) 0.5942(6) 0.2648(9) 0.124(6) Uani 0.629(13) 1 d D U P E 1
F2 F 0.314(2) 0.5268(5) 0.2335(6) 0.157(6) Uani 0.629(13) 1 d D U P E 1
F3 F 0.499(2) 0.4864(4) 0.3075(9) 0.159(6) Uani 0.629(13) 1 d D U P E 1
F4 F 0.649(2) 0.5204(5) 0.4127(9) 0.165(7) Uani 0.629(13) 1 d D U P E 1
F5 F 0.548(2) 0.5873(7) 0.4428(7) 0.129(6) Uani 0.629(13) 1 d D U P E 1
F6 F 0.779(7) 0.7243(10) 0.287(2) 0.111(3) Uani 0.137(7) 1 d D . P E 1
F7 F 0.792(9) 0.6691(17) 0.2149(14) 0.159(4) Uani 0.137(7) 1 d D . P E 1
F8 F 0.864(10) 0.5943(15) 0.259(3) 0.185(6) Uani 0.137(7) 1 d D . P E 1
F9 F 0.791(4) 0.5748(11) 0.351(6) 0.154(4) Uani 0.137(7) 1 d D . P E 1
F10 F 0.720(5) 0.6379(16) 0.4343(15) 0.106(3) Uani 0.137(7) 1 d D . P E 1
F11 F 0.2191(11) 0.7759(2) 0.6101(3) 0.094(3) Uani 0.856(8) 1 d D . P F 1
F12 F 0.2532(14) 0.8335(2) 0.6866(3) 0.134(4) Uani 0.856(8) 1 d D . P F 1
F13 F 0.3679(14) 0.9023(2) 0.6593(4) 0.139(4) Uani 0.856(8) 1 d D . P F 1
F14 F 0.4376(18) 0.9128(2) 0.5521(5) 0.113(3) Uani 0.856(8) 1 d D . P F 1
F15 F 0.3929(9) 0.8564(2) 0.4752(3) 0.078(2) Uani 0.856(8) 1 d D . P F 1
O1 O 0.174(2) 0.6303(6) 0.3781(9) 0.101(6) Uani 0.629(13) 1 d . U P E 1
O2 O 0.404(2) 0.6592(3) 0.3787(6) 0.062(4) Uani 0.629(13) 1 d D U P E 1
O3 O 0.615(12) 0.726(4) 0.411(4) 0.067(3) Uani 0.137(7) 1 d D . P E 1
O4 O 0.868(12) 0.729(5) 0.426(6) 0.060(4) Uani 0.137(7) 1 d D . P E 1
O5 O 0.1552(6) 0.77249(18) 0.4781(3) 0.078(2) Uani 1 1 d . . . . .
O6 O 0.4012(6) 0.76847(16) 0.4824(3) 0.0614(15) Uani 1 1 d . . . . .
O7 O -0.0304(7) 0.84388(18) 0.5153(3) 0.082(2) Uani 1 1 d D . . . .
O8 O -0.2598(9) 0.8621(2) 0.5295(4) 0.104(3) Uani 1 1 d D . . . .
O9 O 0.1318(7) 0.69327(18) 0.4301(4) 0.096(2) Uani 1 1 d . . . . .
H9A H 0.098643 0.670375 0.406384 0.144 Uiso 1 1 d R U . . .
H9B H 0.049191 0.710927 0.410758 0.144 Uiso 1 1 d R U . . .
O10 O -0.3455(6) 0.80746(16) 0.4537(3) 0.0662(16) Uani 1 1 d . . . . .
H10A H -0.399760 0.790042 0.467819 0.099 Uiso 1 1 d R U . . .
H10B H -0.358629 0.827873 0.472109 0.099 Uiso 1 1 d R U . . .
N1 N 0.4391(9) 0.6849(2) 0.5234(4) 0.068(2) Uani 1 1 d . . . . .
N2 N 0.5188(14) 0.6637(3) 0.6371(5) 0.104(3) Uani 1 1 d . . . . .
N3 N 0.3163(9) 0.7485(2) 0.3451(3) 0.069(2) Uani 1 1 d . . . . .
N4 N 0.2385(12) 0.7915(3) 0.2447(4) 0.099(3) Uani 1 1 d . . . . .
N5 N -0.0828(9) 0.8169(2) 0.3771(3) 0.063(2) Uani 1 1 d . . . . .
N6 N -0.0702(13) 0.8476(3) 0.2686(4) 0.084(3) Uani 1 1 d . . . . .
N7 N 0.8827(8) 0.7549(2) 0.5527(3) 0.066(2) Uani 1 1 d . . . . .
N8 N 0.8399(15) 0.7166(3) 0.6532(4) 0.118(4) Uani 1 1 d . . . . .
C1 C 0.5632(12) 0.6645(3) 0.5398(5) 0.074(3) Uani 1 1 d . . . . .
H1 H 0.623988 0.657231 0.513210 0.089 Uiso 1 1 calc R U . . .
C2 C 0.6041(12) 0.6534(3) 0.6004(5) 0.073(3) Uani 1 1 d . . . . .
C3 C 0.3917(16) 0.6825(4) 0.6177(6) 0.104(4) Uani 1 1 d . . . . .
H3 H 0.327167 0.688784 0.643472 0.125 Uiso 1 1 calc R U . . .
C4 C 0.3524(14) 0.6930(3) 0.5624(6) 0.090(3) Uani 1 1 d . . . . .
H4 H 0.262074 0.706266 0.551116 0.108 Uiso 1 1 calc R U . . .
C5 C 0.7474(13) 0.6325(3) 0.6185(5) 0.093(3) Uani 1 1 d . . . . .
H5 H 0.749122 0.622118 0.657253 0.111 Uiso 1 1 calc R U . . .
C6 C 0.7977(12) 0.6015(3) 0.5800(5) 0.094(3) Uani 1 1 d D . . . .
H6A H 0.722901 0.598614 0.544803 0.113 Uiso 0.670(8) 1 calc R U P A 1
H6B H 0.723148 0.601274 0.544432 0.113 Uiso 0.330(8) 1 calc R U P A 2
C7 C 0.836(3) 0.5645(3) 0.6066(7) 0.139(2) Uani 0.670(8) 1 d D U P A 1
C8 C 0.884(3) 0.5553(4) 0.6632(7) 0.146(2) Uani 0.670(8) 1 d D U P A 1
H8 H 0.894274 0.571880 0.694523 0.175 Uiso 0.670(8) 1 calc R U P A 1
C9 C 0.917(3) 0.5152(5) 0.6647(7) 0.144(3) Uani 0.670(8) 1 d D U P A 1
H9 H 0.951903 0.503341 0.699788 0.173 Uiso 0.670(8) 1 calc R U P A 1
C10 C 0.897(3) 0.4941(3) 0.6154(6) 0.142(2) Uani 0.670(8) 1 d D U P A 1
H10 H 0.913754 0.467941 0.611715 0.171 Uiso 0.670(8) 1 calc R U P A 1
C11 C 0.3414(10) 0.7867(3) 0.3427(4) 0.064(2) Uani 1 1 d . . . . .
H11 H 0.386535 0.799075 0.376207 0.077 Uiso 1 1 calc R U . . .
C12 C 0.3041(11) 0.8083(3) 0.2936(4) 0.066(2) Uani 1 1 d . . . . .
C13 C 0.2131(15) 0.7539(3) 0.2468(5) 0.108(4) Uani 1 1 d . . . . .
H13 H 0.168709 0.741547 0.213144 0.130 Uiso 1 1 calc R U . . .
C14 C 0.2492(13) 0.7325(3) 0.2961(5) 0.089(3) Uani 1 1 d . . . . .
H14 H 0.226571 0.706419 0.295191 0.106 Uiso 1 1 calc R U . . .
C15 C 0.3176(12) 0.8509(3) 0.2917(4) 0.074(3) Uani 1 1 d . . . . .
H15 H 0.350142 0.858341 0.255575 0.089 Uiso 1 1 calc R U . . .
C16 C 0.4146(13) 0.8728(3) 0.3422(5) 0.095(4) Uani 1 1 d D . . . .
H16 H 0.434728 0.855597 0.375429 0.113 Uiso 0.720(7) 1 calc R U P B 1
H16A H 0.441742 0.856098 0.375732 0.113 Uiso 0.280(7) 1 calc R U P B 2
C17 C 0.5515(15) 0.8939(4) 0.3387(6) 0.108(2) Uani 0.720(7) 1 d D U P B 1
C18 C 0.6612(19) 0.8995(4) 0.3865(8) 0.112(2) Uani 0.720(7) 1 d D U P B 1
H18 H 0.665496 0.892242 0.424687 0.135 Uiso 0.720(7) 1 calc R U P B 1
C19 C 0.766(2) 0.9201(4) 0.3585(8) 0.115(2) Uani 0.720(7) 1 d D U P B 1
H19 H 0.854961 0.927515 0.382274 0.137 Uiso 0.720(7) 1 calc R U P B 1
C20 C 0.7553(14) 0.9304(5) 0.3024(7) 0.112(2) Uani 0.720(7) 1 d D U P B 1
H20 H 0.824019 0.943940 0.284537 0.134 Uiso 0.720(7) 1 calc R U P B 1
C21 C 0.0340(11) 0.8379(3) 0.3669(4) 0.068(3) Uani 1 1 d . . . . .
H21 H 0.113232 0.842469 0.397070 0.081 Uiso 1 1 calc R U . . .
C22 C 0.0431(13) 0.8532(3) 0.3130(5) 0.073(3) Uani 1 1 d . . . . .
C23 C -0.1846(16) 0.8271(3) 0.2792(5) 0.092(3) Uani 1 1 d . . . . .
H23 H -0.265034 0.822836 0.249348 0.111 Uiso 1 1 calc R U . . .
C24 C -0.1926(12) 0.8117(3) 0.3321(5) 0.080(3) Uani 1 1 d . . . . .
H24 H -0.276949 0.797108 0.336651 0.096 Uiso 1 1 calc R U . . .
C25 C 0.1751(13) 0.8753(3) 0.2998(5) 0.082(3) Uani 1 1 d . . . . .
H25 H 0.143976 0.891733 0.266156 0.099 Uiso 1 1 calc R U . . .
C26 C 0.2704(16) 0.8983(3) 0.3481(6) 0.106(4) Uani 1 1 d D . . . .
H26 H 0.238099 0.888344 0.383049 0.128 Uiso 0.453(8) 1 calc R U P C 1
H26A H 0.236823 0.894231 0.385170 0.128 Uiso 0.547(8) 1 calc R U P C 2
C27 C 0.293(3) 0.9381(3) 0.3597(8) 0.161(3) Uani 0.453(8) 1 d D U P C 1
C28 C 0.345(3) 0.9618(6) 0.4053(7) 0.163(3) Uani 0.453(8) 1 d D U P C 1
H28 H 0.371076 0.953588 0.443246 0.196 Uiso 0.453(8) 1 calc R U P C 1
C29 C 0.355(3) 1.0002(6) 0.3869(8) 0.167(3) Uani 0.453(8) 1 d D U P C 1
H29 H 0.388210 1.020479 0.411566 0.201 Uiso 0.453(8) 1 calc R U P C 1
C30 C 0.311(3) 1.0043(5) 0.3291(9) 0.167(3) Uani 0.453(8) 1 d D U P C 1
H30 H 0.310376 1.027679 0.310089 0.200 Uiso 0.453(8) 1 calc R U P C 1
C31 C 0.9099(10) 0.7168(3) 0.5594(4) 0.068(3) Uani 1 1 d . . . . .
H31 H 0.946089 0.703128 0.530624 0.082 Uiso 1 1 calc R U . . .
C32 C 0.8842(11) 0.6976(3) 0.6094(5) 0.070(3) Uani 1 1 d . . . . .
C33 C 0.8074(15) 0.7535(4) 0.6435(5) 0.107(4) Uani 1 1 d . U . . .
H33 H 0.766245 0.767039 0.671247 0.129 Uiso 1 1 calc R U . . .
C34 C 0.8306(14) 0.7727(3) 0.5954(5) 0.090(3) Uani 1 1 d . . . . .
H34 H 0.809505 0.798846 0.592295 0.108 Uiso 1 1 calc R U . . .
C35 C 0.8981(13) 0.6549(3) 0.6168(5) 0.084(3) Uani 1 1 d . . . . .
H35 H 0.969790 0.649373 0.652027 0.101 Uiso 1 1 calc R U . . .
C36 C 0.9329(12) 0.6285(3) 0.5687(4) 0.088(3) Uani 1 1 d D . . . .
H36 H 0.902046 0.641567 0.531774 0.105 Uiso 0.696(8) 1 calc R U P D 1
H36A H 0.908111 0.641133 0.531150 0.105 Uiso 0.304(8) 1 calc R U P D 2
C37 C 1.0804(13) 0.6111(5) 0.5687(6) 0.119(2) Uani 0.696(8) 1 d D U P D 1
C38 C 1.147(2) 0.6027(5) 0.5222(9) 0.125(2) Uani 0.696(8) 1 d D U P D 1
H38 H 1.105475 0.607811 0.484124 0.150 Uiso 0.696(8) 1 calc R U P D 1
C39 C 1.290(2) 0.5849(5) 0.5406(8) 0.127(2) Uani 0.696(8) 1 d D U P D 1
H39 H 1.350340 0.577223 0.514258 0.152 Uiso 0.696(8) 1 calc R U P D 1
C40 C 1.3343(15) 0.5794(5) 0.5980(7) 0.125(2) Uani 0.696(8) 1 d D U P D 1
H40 H 1.424630 0.568153 0.615634 0.150 Uiso 0.696(8) 1 calc R U P D 1
C41 C 0.307(3) 0.6306(5) 0.3737(9) 0.082(3) Uani 0.629(13) 1 d D U P E 1
C42 C 0.380(3) 0.5947(6) 0.3576(10) 0.079(4) Uani 0.629(13) 1 d D U P E 1
C43 C 0.317(2) 0.5765(6) 0.3045(8) 0.085(5) Uani 0.629(13) 1 d D U P E 1
C44 C 0.366(2) 0.5420(5) 0.2857(7) 0.080(5) Uani 0.629(13) 1 d D U P E 1
C45 C 0.452(3) 0.5217(4) 0.3211(10) 0.105(6) Uani 0.629(13) 1 d D U P E 1
C46 C 0.535(3) 0.5363(8) 0.3755(11) 0.127(6) Uani 0.629(13) 1 d D U P E 1
C47 C 0.489(2) 0.5739(6) 0.3904(8) 0.085(5) Uani 0.629(13) 1 d D U P E 1
C48 C 0.75(3) 0.7142(13) 0.403(2) 0.053(3) Uani 0.137(7) 1 d D . P E 1
C49 C 0.741(3) 0.6799(11) 0.3620(16) 0.057(2) Uani 0.137(7) 1 d DG . P E 1
C54 C 0.747(3) 0.6419(13) 0.3805(13) 0.073(3) Uani 0.137(7) 1 d DG . P E 1
C53 C 0.779(3) 0.6129(10) 0.3439(19) 0.098(4) Uani 0.137(7) 1 d DG . P E 1
C52 C 0.805(5) 0.6217(11) 0.2889(18) 0.116(6) Uani 0.137(7) 1 d DG . P E 1
C51 C 0.799(6) 0.6597(12) 0.2704(14) 0.093(4) Uani 0.137(7) 1 d DG . P E 1
C50 C 0.767(4) 0.6887(10) 0.3070(17) 0.076(3) Uani 0.137(7) 1 d DG . P E 1
C55 C 0.2869(10) 0.7829(2) 0.4970(4) 0.049(2) Uani 1 1 d . . . . .
C56 C 0.3062(16) 0.8144(4) 0.5408(5) 0.054(3) Uani 0.856(8) 1 d . . P F 1
C57 C 0.2710(14) 0.8100(3) 0.5948(5) 0.067(3) Uani 0.856(8) 1 d D . P F 1
C58 C 0.2918(17) 0.8389(4) 0.6347(4) 0.085(4) Uani 0.856(8) 1 d D . P F 1
C59 C 0.3441(18) 0.8734(3) 0.6212(6) 0.092(5) Uani 0.856(8) 1 d D . P F 1
C60 C 0.382(2) 0.8791(3) 0.5663(7) 0.083(4) Uani 0.856(8) 1 d D . P F 1
C61 C 0.360(2) 0.8491(4) 0.5281(4) 0.060(3) Uani 0.856(8) 1 d D . P F 1
C62 C -0.1208(14) 0.8660(2) 0.5331(5) 0.081(3) Uani 1 1 d D . . . .
F16 F -0.1274(17) 0.8676(3) 0.6571(6) 0.138(3) Uani 0.558(5) 1 d D U P G 1
F17 F -0.0282(18) 0.9287(4) 0.7228(5) 0.164(3) Uani 0.558(5) 1 d D U P G 1
F18 F 0.0755(19) 0.9917(3) 0.6736(5) 0.168(3) Uani 0.558(5) 1 d D U P G 1
F19 F 0.1110(19) 0.9910(3) 0.5617(5) 0.169(4) Uani 0.558(5) 1 d D U P G 1
F20 F 0.0200(19) 0.9295(4) 0.4957(5) 0.136(3) Uani 0.558(5) 1 d D U P G 1
C63 C -0.059(2) 0.8977(4) 0.5741(5) 0.126(2) Uani 0.558(5) 1 d DG U P G 1
C68 C -0.003(2) 0.9298(4) 0.5497(4) 0.132(2) Uani 0.558(5) 1 d DG U P G 1
C67 C 0.044(2) 0.9616(3) 0.5836(5) 0.141(2) Uani 0.558(5) 1 d DG U P G 1
C66 C 0.036(3) 0.9612(3) 0.6420(5) 0.143(2) Uani 0.558(5) 1 d DG U P G 1
C65 C -0.020(3) 0.9290(4) 0.6664(4) 0.142(2) Uani 0.558(5) 1 d DG U P G 1
C64 C -0.068(3) 0.8973(3) 0.6325(6) 0.134(2) Uani 0.558(5) 1 d DG U P G 1
F16A F -0.123(2) 0.8958(6) 0.6395(9) 0.138(3) Uani 0.442(5) 1 d . U P G 2
F17A F 0.003(3) 0.9566(6) 0.6877(10) 0.164(3) Uani 0.442(5) 1 d . U P G 2
F18A F 0.159(2) 1.0016(5) 0.6228(10) 0.168(3) Uani 0.442(5) 1 d . U P G 2
F19A F 0.197(3) 0.9802(6) 0.5109(10) 0.169(4) Uani 0.442(5) 1 d . U P G 2
F20A F 0.069(2) 0.9150(5) 0.4677(9) 0.136(3) Uani 0.442(5) 1 d . U P G 2
C67A C 0.117(3) 0.9580(6) 0.5454(11) 0.141(2) Uani 0.442(5) 1 d G U P G 2
C66A C 0.097(3) 0.9702(5) 0.5998(12) 0.143(2) Uani 0.442(5) 1 d G U P G 2
C65A C 0.009(3) 0.9488(7) 0.6313(9) 0.142(2) Uani 0.442(5) 1 d G U P G 2
C64A C -0.060(3) 0.9151(7) 0.6084(11) 0.134(2) Uani 0.442(5) 1 d G U P G 2
C63A C -0.040(3) 0.9029(5) 0.5540(12) 0.126(2) Uani 0.442(5) 1 d DG U P G 2
C68A C 0.049(3) 0.9243(7) 0.5225(9) 0.132(2) Uani 0.442(5) 1 d G U P G 2
C7A C 0.840(5) 0.5623(5) 0.5930(10) 0.139(2) Uani 0.330(8) 1 d D U P A 2
C8A C 0.862(4) 0.5314(8) 0.5591(9) 0.146(2) Uani 0.330(8) 1 d D U P A 2
H8A H 0.850395 0.532575 0.519199 0.175 Uiso 0.330(8) 1 calc R U P A 2
C9A C 0.905(5) 0.4975(6) 0.5909(11) 0.144(3) Uani 0.330(8) 1 d D U P A 2
H9AA H 0.923906 0.474293 0.574026 0.173 Uiso 0.330(8) 1 calc R U P A 2
C10A C 0.916(5) 0.5026(5) 0.6491(10) 0.142(2) Uani 0.330(8) 1 d D U P A 2
H10C H 0.942935 0.483438 0.676429 0.171 Uiso 0.330(8) 1 calc R U P A 2
S1A S 0.874(2) 0.5481(4) 0.6646(8) 0.1534(18) Uani 0.330(8) 1 d D U P A 2
S4A S 1.1639(18) 0.5950(5) 0.5220(7) 0.1278(15) Uani 0.304(8) 1 d D U P D 2
C38A C 1.179(3) 0.6067(11) 0.6293(9) 0.125(2) Uani 0.304(8) 1 d D U P D 2
H38A H 1.160153 0.614487 0.665182 0.150 Uiso 0.304(8) 1 calc R U P D 2
C39A C 1.306(4) 0.5849(10) 0.6205(13) 0.127(2) Uani 0.304(8) 1 d D U P D 2
H39A H 1.379337 0.576948 0.651008 0.152 Uiso 0.304(8) 1 calc R U P D 2
C40A C 1.315(3) 0.5760(10) 0.5648(12) 0.125(2) Uani 0.304(8) 1 d D U P D 2
H40A H 1.392400 0.561874 0.552548 0.150 Uiso 0.304(8) 1 calc R U P D 2
C37A C 1.087(2) 0.6148(10) 0.5781(11) 0.119(2) Uani 0.304(8) 1 d D U P D 2
C28A C 0.229(3) 0.9596(6) 0.2799(7) 0.163(3) Uani 0.547(8) 1 d D U P C 2
H28A H 0.180459 0.949296 0.245191 0.196 Uiso 0.547(8) 1 calc R U P C 2
C27A C 0.265(3) 0.9388(3) 0.3316(8) 0.161(3) Uani 0.547(8) 1 d D U P C 2
S3A S 0.3535(14) 0.9705(2) 0.3840(5) 0.173(2) Uani 0.547(8) 1 d D U P C 2
C30A C 0.345(3) 1.0089(6) 0.3417(11) 0.167(3) Uani 0.547(8) 1 d D U P C 2
H30A H 0.381913 1.033237 0.352926 0.200 Uiso 0.547(8) 1 calc R U P C 2
C29A C 0.276(3) 0.9986(7) 0.2880(14) 0.167(3) Uani 0.547(8) 1 d D U P C 2
H29A H 0.260682 1.016243 0.257916 0.201 Uiso 0.547(8) 1 calc R U P C 2
C17A C 0.549(2) 0.8902(11) 0.3262(10) 0.108(2) Uani 0.280(7) 1 d D U P B 2
C18A C 0.568(3) 0.9050(11) 0.2740(9) 0.112(2) Uani 0.280(7) 1 d D U P B 2
H18A H 0.499179 0.901968 0.239992 0.135 Uiso 0.280(7) 1 calc R U P B 2
C19A C 0.705(4) 0.9255(11) 0.279(2) 0.115(2) Uani 0.280(7) 1 d D U P B 2
H19A H 0.735280 0.937422 0.247246 0.137 Uiso 0.280(7) 1 calc R U P B 2
C20A C 0.793(5) 0.9271(10) 0.3322(16) 0.112(2) Uani 0.280(7) 1 d D U P B 2
H20A H 0.885584 0.939555 0.341539 0.134 Uiso 0.280(7) 1 calc R U P B 2
S2A S 0.7033(17) 0.9028(4) 0.3778(7) 0.1140(14) Uani 0.280(7) 1 d D U P B 2
O2A O 0.411(4) 0.6529(4) 0.3976(12) 0.062(4) Uani 0.371(13) 1 d D . P E 2
C41A C 0.322(4) 0.6304(6) 0.3704(9) 0.082(3) Uani 0.371(13) 1 d D . P E 2
O1A O 0.183(4) 0.6401(12) 0.3548(16) 0.101(6) Uani 0.371(13) 1 d D . P E 2
C42A C 0.364(4) 0.5911(7) 0.3533(13) 0.079(4) Uani 0.371(13) 1 d DG . P E 2
C47A C 0.437(4) 0.5693(9) 0.3991(8) 0.085(5) Uani 0.371(13) 1 d DG . P E 2
C46A C 0.515(4) 0.5362(9) 0.3886(10) 0.127(6) Uani 0.371(13) 1 d DG . P E 2
C45A C 0.520(3) 0.5250(7) 0.3323(12) 0.105(6) Uani 0.371(13) 1 d DG . P E 2
C44A C 0.447(3) 0.5468(7) 0.2865(8) 0.080(5) Uani 0.371(13) 1 d DG . P E 2
C43A C 0.369(3) 0.5799(8) 0.2970(10) 0.085(5) Uani 0.371(13) 1 d DG . P E 2
F1A F 0.284(3) 0.6021(10) 0.2589(15) 0.124(6) Uani 0.371(13) 1 d D . P E 2
F2A F 0.413(4) 0.5346(10) 0.2322(10) 0.157(6) Uani 0.371(13) 1 d D . P E 2
F3A F 0.596(3) 0.4947(7) 0.3161(16) 0.159(6) Uani 0.371(13) 1 d D . P E 2
F4A F 0.564(4) 0.5093(9) 0.4270(13) 0.165(7) Uani 0.371(13) 1 d D . P E 2
F5A F 0.479(4) 0.5814(13) 0.4529(11) 0.129(6) Uani 0.371(13) 1 d D . P E 2
O3A O 0.6323(16) 0.7232(5) 0.4305(4) 0.067(3) Uani 0.863(7) 1 d D . P E 2
C48A C 0.739(4) 0.7175(3) 0.4061(4) 0.053(3) Uani 0.863(7) 1 d D . P E 2
O4A O 0.8648(18) 0.7344(7) 0.4136(7) 0.060(4) Uani 0.863(7) 1 d D . P E 2
F6A F 0.6313(11) 0.72916(19) 0.2862(3) 0.111(3) Uani 0.863(7) 1 d D . P E 2
C49A C 0.7275(9) 0.6860(2) 0.3595(3) 0.057(2) Uani 0.863(7) 1 d DG . P E 2
C54A C 0.7729(9) 0.6490(2) 0.3764(3) 0.073(3) Uani 0.863(7) 1 d DG . P E 2
C53A C 0.7627(10) 0.61975(17) 0.3358(4) 0.098(4) Uani 0.863(7) 1 d DG . P E 2
C52A C 0.7070(11) 0.6275(2) 0.2782(4) 0.116(6) Uani 0.863(7) 1 d DG . P E 2
C51A C 0.6615(11) 0.6645(3) 0.2613(2) 0.093(4) Uani 0.863(7) 1 d DG . P E 2
C50A C 0.6718(9) 0.69374(18) 0.3019(3) 0.076(3) Uani 0.863(7) 1 d DG . P E 2
F10A F 0.8207(10) 0.6399(2) 0.4300(3) 0.106(3) Uani 0.863(7) 1 d D . P E 2
F7A F 0.6074(14) 0.6739(3) 0.2068(3) 0.159(4) Uani 0.863(7) 1 d D . P E 2
F8A F 0.6925(17) 0.6002(3) 0.2383(4) 0.185(6) Uani 0.863(7) 1 d D . P E 2
F9A F 0.8070(13) 0.5848(2) 0.3531(8) 0.154(4) Uani 0.863(7) 1 d D . P E 2
C61A C 0.362(14) 0.854(2) 0.5306(17) 0.060(3) Uani 0.144(8) 1 d DG . P F 2
C60A C 0.412(12) 0.8803(12) 0.575(3) 0.083(4) Uani 0.144(8) 1 d DG . P F 2
C59A C 0.440(8) 0.8679(13) 0.631(2) 0.092(5) Uani 0.144(8) 1 d DG . P F 2
C58A C 0.417(7) 0.8297(15) 0.6444(13) 0.085(4) Uani 0.144(8) 1 d DG . P F 2
C57A C 0.367(8) 0.8038(9) 0.600(2) 0.067(3) Uani 0.144(8) 1 d DG . P F 2
C56A C 0.340(11) 0.8161(17) 0.5436(19) 0.054(3) Uani 0.144(8) 1 d G . P F 2
F11A F 0.343(7) 0.7684(10) 0.6177(18) 0.094(3) Uani 0.144(8) 1 d D . P F 2
F15A F 0.319(6) 0.8624(17) 0.4749(15) 0.078(2) Uani 0.144(8) 1 d D . P F 2
F14A F 0.415(13) 0.9183(11) 0.571(4) 0.113(3) Uani 0.144(8) 1 d D . P F 2
F13A F 0.509(8) 0.8903(15) 0.673(2) 0.139(4) Uani 0.144(8) 1 d D . P F 2
F12A F 0.394(10) 0.8210(16) 0.6974(16) 0.134(4) Uani 0.144(8) 1 d D . P F 2

loop_
_atom_site_aniso_label
_atom_site_aniso_U_11
_atom_site_aniso_U_22
_atom_site_aniso_U_33
_atom_site_aniso_U_23
_atom_site_aniso_U_13
_atom_site_aniso_U_12
Cd1 0.0455(4) 0.0478(4) 0.0673(5) -0.0089(3) 0.0047(3) -0.0024(3)
Cd2 0.0480(4) 0.0573(4) 0.0637(4) -0.0092(3) 0.0147(3) -0.0040(3)
S1 0.190(4) 0.096(3) 0.174(4) -0.005(3) 0.028(3) 0.003(3)
S2 0.105(3) 0.093(3) 0.144(3) 0.010(2) 0.021(2) -0.017(2)
S3 0.184(3) 0.130(3) 0.202(4) -0.015(3) 0.031(3) -0.005(3)
S4 0.123(3) 0.110(3) 0.155(4) 0.011(3) 0.040(3) 0.019(3)
F1 0.164(14) 0.103(9) 0.109(7) -0.008(6) 0.031(10) -0.003(10)
F2 0.217(17) 0.129(9) 0.124(7) -0.065(6) 0.026(10) -0.004(12)
F3 0.202(15) 0.082(7) 0.184(10) -0.065(6) 0.009(13) 0.016(9)
F4 0.196(15) 0.131(11) 0.166(11) -0.003(8) 0.030(11) 0.050(11)
F5 0.145(15) 0.122(9) 0.116(8) -0.034(7) 0.014(8) 0.015(11)
F6 0.152(8) 0.084(5) 0.088(5) 0.011(4) -0.006(5) -0.001(5)
F7 0.242(13) 0.163(8) 0.067(6) -0.024(5) 0.010(7) -0.069(9)
F8 0.323(17) 0.115(6) 0.135(9) -0.081(7) 0.092(10) -0.067(9)
F9 0.211(9) 0.057(5) 0.206(9) -0.025(8) 0.066(8) 0.022(5)
F10 0.131(7) 0.089(4) 0.085(5) 0.004(4) -0.014(5) 0.039(6)
F11 0.136(8) 0.086(4) 0.066(4) -0.004(3) 0.033(5) -0.025(5)
F12 0.226(12) 0.124(7) 0.058(5) -0.020(4) 0.040(6) -0.011(7)
F13 0.223(12) 0.094(6) 0.097(6) -0.051(5) 0.021(7) -0.023(7)
F14 0.180(9) 0.054(4) 0.113(9) -0.027(4) 0.044(7) -0.020(5)
F15 0.096(7) 0.069(4) 0.073(4) -0.001(3) 0.028(4) -0.010(5)
O1 0.081(6) 0.094(12) 0.134(16) -0.040(10) 0.040(9) -0.027(6)
O2 0.072(4) 0.042(4) 0.075(9) -0.010(5) 0.021(7) -0.010(4)
O3 0.045(5) 0.081(5) 0.076(9) -0.029(8) 0.017(6) -0.010(4)
O4 0.038(3) 0.070(9) 0.074(11) -0.021(7) 0.012(5) -0.006(4)
O5 0.037(4) 0.096(5) 0.099(5) -0.041(4) 0.007(3) 0.000(3)
O6 0.047(4) 0.062(3) 0.076(4) -0.017(3) 0.012(3) -0.002(3)
O7 0.072(4) 0.057(4) 0.113(6) -0.027(4) 0.007(4) 0.003(3)
O8 0.082(5) 0.090(5) 0.138(7) -0.041(5) 0.013(5) -0.001(5)
O9 0.051(4) 0.071(4) 0.163(7) -0.033(5) 0.010(4) -0.005(3)
O10 0.045(3) 0.062(3) 0.093(5) -0.007(3) 0.013(3) -0.003(3)
N1 0.064(5) 0.061(5) 0.079(6) 0.003(4) 0.016(5) 0.003(4)
N2 0.112(9) 0.093(7) 0.114(9) 0.004(6) 0.041(7) 0.003(6)
N3 0.080(5) 0.052(4) 0.068(5) -0.009(4) -0.002(4) -0.004(4)
N4 0.157(10) 0.074(6) 0.065(6) -0.010(5) 0.015(6) 0.004(6)
N5 0.061(5) 0.064(5) 0.066(5) -0.006(4) 0.017(4) -0.007(4)
N6 0.112(8) 0.078(6) 0.063(6) -0.009(5) 0.018(6) -0.003(6)
N7 0.070(5) 0.058(5) 0.070(5) -0.007(4) 0.013(4) 0.001(4)
N8 0.198(12) 0.094(7) 0.060(6) -0.004(5) 0.011(7) 0.009(7)
C1 0.070(7) 0.055(6) 0.094(8) -0.001(5) 0.005(6) -0.009(5)
C2 0.072(7) 0.057(6) 0.088(8) -0.001(6) 0.007(6) 0.004(5)
C3 0.112(11) 0.110(10) 0.096(11) 0.001(8) 0.038(9) 0.002(9)
C4 0.101(9) 0.081(7) 0.088(9) 0.012(7) 0.014(8) -0.002(7)
C5 0.113(10) 0.062(6) 0.099(9) 0.004(6) 0.006(7) -0.005(7)
C6 0.080(8) 0.086(7) 0.112(9) -0.021(7) 0.006(7) 0.001(6)
C7 0.176(5) 0.082(4) 0.161(5) -0.003(4) 0.034(4) 0.004(4)
C8 0.179(4) 0.093(4) 0.167(4) 0.002(4) 0.031(4) 0.002(4)
C9 0.169(4) 0.105(4) 0.160(4) 0.003(4) 0.030(4) 0.005(4)
C10 0.167(4) 0.102(4) 0.159(4) 0.003(4) 0.032(4) 0.004(4)
C11 0.066(6) 0.064(6) 0.060(6) -0.001(5) 0.005(5) -0.007(5)
C12 0.079(7) 0.066(6) 0.055(6) -0.011(5) 0.019(5) -0.004(5)
C13 0.175(13) 0.071(8) 0.071(8) -0.012(6) -0.003(8) -0.004(8)
C14 0.114(9) 0.070(7) 0.074(8) -0.012(6) -0.007(7) -0.002(6)
C15 0.096(8) 0.075(6) 0.054(6) 0.004(5) 0.021(6) -0.016(6)
C16 0.130(10) 0.077(7) 0.068(7) 0.007(6) -0.007(7) -0.040(7)
C17 0.103(4) 0.080(4) 0.141(4) 0.011(4) 0.016(4) -0.017(4)
C18 0.105(4) 0.086(4) 0.145(5) 0.010(4) 0.018(4) -0.019(4)
C19 0.109(4) 0.089(4) 0.146(5) 0.010(4) 0.022(4) -0.015(4)
C20 0.104(4) 0.087(4) 0.145(5) 0.007(4) 0.022(4) -0.020(4)
C21 0.069(6) 0.070(6) 0.064(7) 0.011(5) 0.008(5) -0.002(5)
C22 0.088(8) 0.061(6) 0.075(8) 0.005(5) 0.030(7) 0.010(6)
C23 0.120(10) 0.085(8) 0.069(8) -0.011(6) 0.005(7) 0.011(8)
C24 0.073(7) 0.085(7) 0.079(8) -0.021(6) 0.009(6) -0.020(6)
C25 0.102(8) 0.070(6) 0.081(8) 0.007(6) 0.034(7) -0.001(6)
C26 0.147(12) 0.067(7) 0.116(10) -0.015(7) 0.053(9) -0.030(8)
C27 0.172(4) 0.130(4) 0.182(4) -0.011(4) 0.034(4) -0.005(4)
C28 0.174(4) 0.132(4) 0.185(5) -0.010(4) 0.033(4) -0.005(4)
C29 0.177(4) 0.138(4) 0.187(5) -0.009(4) 0.030(4) -0.002(4)
C30 0.176(4) 0.137(4) 0.188(4) -0.009(4) 0.030(4) -0.003(4)
C31 0.059(6) 0.064(6) 0.081(7) -0.013(5) 0.007(5) -0.003(5)
C32 0.076(7) 0.059(6) 0.075(7) 0.014(5) 0.010(6) 0.000(5)
C33 0.145(8) 0.085(7) 0.097(7) -0.003(6) 0.037(7) 0.010(6)
C34 0.132(10) 0.065(6) 0.083(8) -0.001(6) 0.049(8) -0.002(6)
C35 0.098(8) 0.067(6) 0.082(8) 0.014(6) 0.001(6) 0.008(6)
C36 0.126(10) 0.084(7) 0.051(6) -0.001(5) 0.011(6) 0.014(7)
C37 0.117(4) 0.100(4) 0.147(5) 0.015(4) 0.043(4) 0.019(4)
C38 0.122(4) 0.106(4) 0.154(5) 0.010(4) 0.043(4) 0.019(4)
C39 0.123(4) 0.107(4) 0.157(5) 0.008(4) 0.043(4) 0.015(4)
C40 0.122(4) 0.103(4) 0.156(5) 0.012(4) 0.042(4) 0.015(4)
C41 0.075(7) 0.078(6) 0.098(7) -0.026(5) 0.026(6) 0.001(6)
C42 0.091(7) 0.058(6) 0.091(7) -0.017(5) 0.021(6) -0.024(6)
C43 0.091(10) 0.080(7) 0.092(8) -0.012(6) 0.038(7) -0.001(7)
C44 0.089(10) 0.062(6) 0.089(7) -0.028(6) 0.016(8) -0.011(8)
C45 0.120(11) 0.078(7) 0.109(9) -0.021(7) -0.006(8) 0.010(8)
C46 0.144(9) 0.108(8) 0.127(10) -0.005(8) 0.011(8) 0.013(7)
C47 0.094(10) 0.072(7) 0.090(8) -0.024(6) 0.022(7) -0.002(8)
C48 0.043(8) 0.056(5) 0.059(6) -0.006(4) 0.010(5) 0.005(6)
C49 0.049(5) 0.053(6) 0.070(7) -0.013(5) 0.012(5) -0.009(4)
C54 0.073(7) 0.067(7) 0.077(8) -0.010(6) 0.011(6) -0.001(6)
C53 0.117(10) 0.061(8) 0.124(11) -0.021(8) 0.044(9) -0.006(7)
C52 0.164(17) 0.077(9) 0.121(13) -0.043(9) 0.061(13) -0.026(10)
C51 0.111(11) 0.119(11) 0.048(8) -0.022(8) 0.010(8) -0.030(10)
C50 0.077(9) 0.076(8) 0.073(8) -0.007(7) 0.004(7) -0.028(7)
C55 0.046(5) 0.047(5) 0.056(5) -0.003(4) 0.015(4) 0.003(4)
C56 0.049(9) 0.057(6) 0.056(6) -0.012(5) 0.012(5) -0.003(5)
C57 0.082(9) 0.066(7) 0.053(7) -0.010(6) 0.012(7) 0.006(7)
C58 0.125(12) 0.075(8) 0.054(8) -0.002(6) 0.012(8) 0.002(8)
C59 0.130(13) 0.077(8) 0.063(9) -0.028(7) -0.003(9) -0.008(9)
C60 0.103(12) 0.057(6) 0.086(9) -0.020(6) 0.010(8) -0.009(6)
C61 0.064(6) 0.057(7) 0.060(6) -0.016(5) 0.012(5) -0.006(6)
C62 0.085(8) 0.049(6) 0.098(8) -0.028(5) -0.017(7) -0.008(6)
F16 0.158(6) 0.134(7) 0.122(6) -0.028(6) 0.026(5) -0.011(6)
F17 0.174(5) 0.158(6) 0.159(6) -0.028(5) 0.028(5) -0.007(5)
F18 0.181(6) 0.140(5) 0.176(6) -0.046(5) 0.012(5) -0.029(5)
F19 0.182(7) 0.132(6) 0.188(7) -0.003(6) 0.013(6) -0.032(6)
F20 0.147(6) 0.108(6) 0.152(7) -0.009(5) 0.023(6) -0.023(5)
C63 0.130(4) 0.115(4) 0.132(4) -0.011(4) 0.021(3) -0.004(3)
C68 0.137(4) 0.119(4) 0.139(4) -0.011(3) 0.019(3) -0.009(3)
C67 0.146(4) 0.126(4) 0.148(4) -0.011(3) 0.020(3) -0.012(3)
C66 0.149(4) 0.130(4) 0.147(4) -0.016(3) 0.019(3) -0.011(3)
C65 0.149(4) 0.133(4) 0.144(4) -0.018(3) 0.021(3) -0.007(3)
C64 0.139(4) 0.124(4) 0.136(4) -0.016(3) 0.020(3) -0.006(3)
F16A 0.158(6) 0.134(7) 0.122(6) -0.028(6) 0.026(5) -0.011(6)
F17A 0.174(5) 0.158(6) 0.159(6) -0.028(5) 0.028(5) -0.007(5)
F18A 0.181(6) 0.140(5) 0.176(6) -0.046(5) 0.012(5) -0.029(5)
F19A 0.182(7) 0.132(6) 0.188(7) -0.003(6) 0.013(6) -0.032(6)
F20A 0.147(6) 0.108(6) 0.152(7) -0.009(5) 0.023(6) -0.023(5)
C67A 0.146(4) 0.126(4) 0.148(4) -0.011(3) 0.020(3) -0.012(3)
C66A 0.149(4) 0.130(4) 0.147(4) -0.016(3) 0.019(3) -0.011(3)
C65A 0.149(4) 0.133(4) 0.144(4) -0.018(3) 0.021(3) -0.007(3)
C64A 0.139(4) 0.124(4) 0.136(4) -0.016(3) 0.020(3) -0.006(3)
C63A 0.130(4) 0.115(4) 0.132(4) -0.011(4) 0.021(3) -0.004(3)
C68A 0.137(4) 0.119(4) 0.139(4) -0.011(3) 0.019(3) -0.009(3)
C7A 0.176(5) 0.082(4) 0.161(5) -0.003(4) 0.034(4) 0.004(4)
C8A 0.179(4) 0.093(4) 0.167(4) 0.002(4) 0.031(4) 0.002(4)
C9A 0.169(4) 0.105(4) 0.160(4) 0.003(4) 0.030(4) 0.005(4)
C10A 0.167(4) 0.102(4) 0.159(4) 0.003(4) 0.032(4) 0.004(4)
S1A 0.190(4) 0.096(3) 0.174(4) -0.005(3) 0.028(3) 0.003(3)
S4A 0.123(3) 0.110(3) 0.155(4) 0.011(3) 0.040(3) 0.019(3)
C38A 0.122(4) 0.106(4) 0.154(5) 0.010(4) 0.043(4) 0.019(4)
C39A 0.123(4) 0.107(4) 0.157(5) 0.008(4) 0.043(4) 0.015(4)
C40A 0.122(4) 0.103(4) 0.156(5) 0.012(4) 0.042(4) 0.015(4)
C37A 0.117(4) 0.100(4) 0.147(5) 0.015(4) 0.043(4) 0.019(4)
C28A 0.174(4) 0.132(4) 0.185(5) -0.010(4) 0.033(4) -0.005(4)
C27A 0.172(4) 0.130(4) 0.182(4) -0.011(4) 0.034(4) -0.005(4)
S3A 0.184(3) 0.130(3) 0.202(4) -0.015(3) 0.031(3) -0.005(3)
C30A 0.176(4) 0.137(4) 0.188(4) -0.009(4) 0.030(4) -0.003(4)
C29A 0.177(4) 0.138(4) 0.187(5) -0.009(4) 0.030(4) -0.002(4)
C17A 0.103(4) 0.080(4) 0.141(4) 0.011(4) 0.016(4) -0.017(4)
C18A 0.105(4) 0.086(4) 0.145(5) 0.010(4) 0.018(4) -0.019(4)
C19A 0.109(4) 0.089(4) 0.146(5) 0.010(4) 0.022(4) -0.015(4)
C20A 0.104(4) 0.087(4) 0.145(5) 0.007(4) 0.022(4) -0.020(4)
S2A 0.105(3) 0.093(3) 0.144(3) 0.010(2) 0.021(2) -0.017(2)
O2A 0.072(4) 0.042(4) 0.075(9) -0.010(5) 0.021(7) -0.010(4)
C41A 0.075(7) 0.078(6) 0.098(7) -0.026(5) 0.026(6) 0.001(6)
O1A 0.081(6) 0.094(12) 0.134(16) -0.040(10) 0.040(9) -0.027(6)
C42A 0.091(7) 0.058(6) 0.091(7) -0.017(5) 0.021(6) -0.024(6)
C47A 0.094(10) 0.072(7) 0.090(8) -0.024(6) 0.022(7) -0.002(8)
C46A 0.144(9) 0.108(8) 0.127(10) -0.005(8) 0.011(8) 0.013(7)
C45A 0.120(11) 0.078(7) 0.109(9) -0.021(7) -0.006(8) 0.010(8)
C44A 0.089(10) 0.062(6) 0.089(7) -0.028(6) 0.016(8) -0.011(8)
C43A 0.091(10) 0.080(7) 0.092(8) -0.012(6) 0.038(7) -0.001(7)
F1A 0.164(14) 0.103(9) 0.109(7) -0.008(6) 0.031(10) -0.003(10)
F2A 0.217(17) 0.129(9) 0.124(7) -0.065(6) 0.026(10) -0.004(12)
F3A 0.202(15) 0.082(7) 0.184(10) -0.065(6) 0.009(13) 0.016(9)
F4A 0.196(15) 0.131(11) 0.166(11) -0.003(8) 0.030(11) 0.050(11)
F5A 0.145(15) 0.122(9) 0.116(8) -0.034(7) 0.014(8) 0.015(11)
O3A 0.045(5) 0.081(5) 0.076(9) -0.029(8) 0.017(6) -0.010(4)
C48A 0.043(8) 0.056(5) 0.059(6) -0.006(4) 0.010(5) 0.005(6)
O4A 0.038(3) 0.070(9) 0.074(11) -0.021(7) 0.012(5) -0.006(4)
F6A 0.152(8) 0.084(5) 0.088(5) 0.011(4) -0.006(5) -0.001(5)
C49A 0.049(5) 0.053(6) 0.070(7) -0.013(5) 0.012(5) -0.009(4)
C54A 0.073(7) 0.067(7) 0.077(8) -0.010(6) 0.011(6) -0.001(6)
C53A 0.117(10) 0.061(8) 0.124(11) -0.021(8) 0.044(9) -0.006(7)
C52A 0.164(17) 0.077(9) 0.121(13) -0.043(9) 0.061(13) -0.026(10)
C51A 0.111(11) 0.119(11) 0.048(8) -0.022(8) 0.010(8) -0.030(10)
C50A 0.077(9) 0.076(8) 0.073(8) -0.007(7) 0.004(7) -0.028(7)
F10A 0.131(7) 0.089(4) 0.085(5) 0.004(4) -0.014(5) 0.039(6)
F7A 0.242(13) 0.163(8) 0.067(6) -0.024(5) 0.010(7) -0.069(9)
F8A 0.323(17) 0.115(6) 0.135(9) -0.081(7) 0.092(10) -0.067(9)
F9A 0.211(9) 0.057(5) 0.206(9) -0.025(8) 0.066(8) 0.022(5)
C61A 0.064(6) 0.057(7) 0.060(6) -0.016(5) 0.012(5) -0.006(6)
C60A 0.103(12) 0.057(6) 0.086(9) -0.020(6) 0.010(8) -0.009(6)
C59A 0.130(13) 0.077(8) 0.063(9) -0.028(7) -0.003(9) -0.008(9)
C58A 0.125(12) 0.075(8) 0.054(8) -0.002(6) 0.012(8) 0.002(8)
C57A 0.082(9) 0.066(7) 0.053(7) -0.010(6) 0.012(7) 0.006(7)
C56A 0.049(9) 0.057(6) 0.056(6) -0.012(5) 0.012(5) -0.003(5)
F11A 0.136(8) 0.086(4) 0.066(4) -0.004(3) 0.033(5) -0.025(5)
F15A 0.096(7) 0.069(4) 0.073(4) -0.001(3) 0.028(4) -0.010(5)
F14A 0.180(9) 0.054(4) 0.113(9) -0.027(4) 0.044(7) -0.020(5)
F13A 0.223(12) 0.094(6) 0.097(6) -0.051(5) 0.021(7) -0.023(7)
F12A 0.226(12) 0.124(7) 0.058(5) -0.020(4) 0.040(6) -0.011(7)

loop_
_atom_type_symbol
_atom_type_description
_atom_type_scat_dispersion_real
_atom_type_scat_dispersion_imag
_atom_type_scat_source
C C 0.0033 0.0016 'International Tables Vol C Tables 4.2.6.8 and 6.1.1.4'
H H 0.0000 0.0000 'International Tables Vol C Tables 4.2.6.8 and 6.1.1.4'
Cd Cd -0.8075 1.2024 'International Tables Vol C Tables 4.2.6.8 and 6.1.1.4'
F F 0.0171 0.0103 'International Tables Vol C Tables 4.2.6.8 and 6.1.1.4'
N N 0.0061 0.0033 'International Tables Vol C Tables 4.2.6.8 and 6.1.1.4'
O O 0.0106 0.0060 'International Tables Vol C Tables 4.2.6.8 and 6.1.1.4'
S S 0.1246 0.1234 'International Tables Vol C Tables 4.2.6.8 and 6.1.1.4'

loop_
_geom_angle_atom_site_label_1
_geom_angle_atom_site_label_2
_geom_angle_atom_site_label_3
_geom_angle
_geom_angle_site_symmetry_1
_geom_angle_site_symmetry_3
_geom_angle_publ_flag
O2 Cd1 O3 83(3) . . ?
O2 Cd1 O6 167.2(6) . . ?
O2 Cd1 O9 87.9(6) . . ?
O2 Cd1 N1 98.4(4) . . ?
O2 Cd1 N3 90.6(4) . . ?
O3 Cd1 N1 100(2) . . ?
O3 Cd1 N3 78(2) . . ?
O6 Cd1 O3 85(3) . . ?
O6 Cd1 N1 81.9(2) . . ?
O6 Cd1 N3 88.7(2) . . ?
O6 Cd1 O3A 80.9(4) . . ?
O9 Cd1 O3 168(2) . . ?
O9 Cd1 O6 104.9(2) . . ?
O9 Cd1 N1 88.4(3) . . ?
O9 Cd1 N3 94.4(3) . . ?
O9 Cd1 O3A 173.2(4) . . ?
N3 Cd1 N1 170.7(3) . . ?
O2A Cd1 O6 163.3(9) . . ?
O2A Cd1 O9 86.1(10) . . ?
O2A Cd1 N1 85.9(8) . . ?
O2A Cd1 N3 103.2(8) . . ?
O2A Cd1 O3A 87.5(11) . . ?
O3A Cd1 N1 88.8(3) . . ?
O3A Cd1 N3 89.3(3) . . ?
O4 Cd2 N5 91(3) 1_455 . ?
O4 Cd2 N7 82(3) 1_455 1_455 ?
O5 Cd2 O4 83(3) . 1_455 ?
O5 Cd2 N5 90.4(3) . . ?
O5 Cd2 N7 89.4(3) . 1_455 ?
O7 Cd2 O4 171(3) . 1_455 ?
O7 Cd2 O5 89.5(2) . . ?
O7 Cd2 O10 90.4(2) . . ?
O7 Cd2 N5 93.6(3) . . ?
O7 Cd2 N7 93.1(3) . 1_455 ?
O7 Cd2 O4A 172.5(4) . 1_455 ?
O10 Cd2 O4 97(3) . 1_455 ?
O10 Cd2 O5 178.0(2) . . ?
O10 Cd2 N5 87.6(2) . . ?
O10 Cd2 N7 92.6(2) . 1_455 ?
O10 Cd2 O4A 95.7(4) . 1_455 ?
N5 Cd2 N7 173.3(2) . 1_455 ?
O4A Cd2 O5 84.2(4) 1_455 . ?
O4A Cd2 N5 82.4(4) 1_455 . ?
C10 S1 C7 95.9(6) . . ?
C20 S2 C17 93.5(8) . . ?
C30 S3 C27 91.3(6) . . ?
C40 S4 C37 94.9(6) . . ?
C52 F8 F17 163(6) . 4_675 ?
C41 O2 Cd1 122.4(12) . . ?
C48 O3 Cd1 149(8) . . ?
C48 O4 Cd2 128(10) . 1_655 ?
C55 O5 Cd2 144.7(5) . . ?
C55 O6 Cd1 118.6(5) . . ?
C62 O7 Cd2 124.5(6) . . ?
Cd1 O9 H9A 115.3 . . ?
Cd1 O9 H9B 117.1 . . ?
H9A O9 H9B 96.3 . . ?
Cd2 O10 H10A 110.2 . . ?
Cd2 O10 H10B 111.8 . . ?
H10A O10 H10B 104.7 . . ?
C1 N1 Cd1 123.2(7) . . ?
C1 N1 C4 118.0(10) . . ?
C4 N1 Cd1 118.6(7) . . ?
C2 N2 C3 118.3(12) . . ?
C11 N3 Cd1 123.6(6) . . ?
C14 N3 Cd1 120.9(6) . . ?
C14 N3 C11 115.4(8) . . ?
C13 N4 C12 116.8(9) . . ?
C21 N5 Cd2 123.2(6) . . ?
C21 N5 C24 115.4(8) . . ?
C24 N5 Cd2 121.4(7) . . ?
C23 N6 C22 116.3(10) . . ?
C31 N7 Cd2 123.9(6) . 1_655 ?
C34 N7 Cd2 119.3(6) . 1_655 ?
C34 N7 C31 116.6(9) . . ?
C33 N8 C32 115.4(10) . . ?
N1 C1 H1 120.4 . . ?
N1 C1 C2 119.2(10) . . ?
C2 C1 H1 120.4 . . ?
N2 C2 C1 119.8(10) . . ?
N2 C2 C5 121.6(12) . . ?
C1 C2 C5 118.4(11) . . ?
N2 C3 H3 118.7 . . ?
N2 C3 C4 122.6(12) . . ?
C4 C3 H3 118.7 . . ?
N1 C4 C3 121.8(12) . . ?
N1 C4 H4 119.1 . . ?
C3 C4 H4 119.1 . . ?
C2 C5 H5 109.3 . . ?
C2 C5 C6 120.4(10) . . ?
C2 C5 C35 117.3(8) . . ?
C6 C5 H5 109.3 . . ?
C6 C5 C35 89.8(9) . . ?
C35 C5 H5 109.3 . . ?
C5 C6 H6A 110.5 . . ?
C5 C6 H6B 106.8 . . ?
C5 C6 C36 89.4(8) . . ?
C7 C6 C5 116.5(10) . . ?
C7 C6 H6A 110.5 . . ?
C7 C6 C36 118.0(12) . . ?
C36 C6 H6A 110.5 . . ?
C36 C6 H6B 106.8 . . ?
C7A C6 C5 129.8(14) . . ?
C7A C6 H6B 106.8 . . ?
C7A C6 C36 114.7(19) . . ?
C6 C7 S1 118.3(11) . . ?
C8 C7 S1 111.7(7) . . ?
C8 C7 C6 129.9(11) . . ?
C7 C8 H8 126.8 . . ?
C7 C8 C9 106.5(9) . . ?
C9 C8 H8 126.8 . . ?
C8 C9 H9 119.6 . . ?
C10 C9 C8 120.7(12) . . ?
C10 C9 H9 119.6 . . ?
S1 C10 H10 127.4 . . ?
C9 C10 S1 105.2(8) . . ?
C9 C10 H10 127.4 . . ?
N3 C11 H11 118.1 . . ?
N3 C11 C12 123.8(9) . . ?
C12 C11 H11 118.1 . . ?
N4 C12 C11 119.8(9) . . ?
N4 C12 C15 115.8(9) . . ?
C11 C12 C15 124.1(9) . . ?
N4 C13 H13 118.4 . . ?
N4 C13 C14 123.2(10) . . ?
C14 C13 H13 118.4 . . ?
N3 C14 C13 120.9(10) . . ?
N3 C14 H14 119.5 . . ?
C13 C14 H14 119.5 . . ?
C12 C15 H15 109.1 . . ?
C12 C15 C16 120.4(9) . . ?
C12 C15 C25 117.7(8) . . ?
C16 C15 H15 109.1 . . ?
C16 C15 C25 90.0(8) . . ?
C25 C15 H15 109.1 . . ?
C15 C16 H16 108.3 . . ?
C15 C16 H16A 110.8 . . ?
C15 C16 C26 89.1(8) . . ?
C17 C16 C15 125.4(10) . . ?
C17 C16 H16 108.3 . . ?
C17 C16 C26 115.4(10) . . ?
C26 C16 H16 108.3 . . ?
C26 C16 H16A 110.8 . . ?
C17A C16 C15 112.8(12) . . ?
C17A C16 H16A 110.8 . . ?
C17A C16 C26 120.5(18) . . ?
C16 C17 S2 120.8(10) . . ?
C18 C17 S2 117.8(10) . . ?
C18 C17 C16 121.3(11) . . ?
C17 C18 H18 131.4 . . ?
C17 C18 C19 97.2(14) . . ?
C19 C18 H18 131.4 . . ?
C18 C19 H19 115.1 . . ?
C20 C19 C18 129.7(17) . . ?
C20 C19 H19 115.1 . . ?
S2 C20 H20 129.2 . . ?
C19 C20 S2 101.7(13) . . ?
C19 C20 H20 129.2 . . ?
N5 C21 H21 118.5 . . ?
N5 C21 C22 122.9(10) . . ?
C22 C21 H21 118.5 . . ?
N6 C22 C21 120.2(10) . . ?
N6 C22 C25 115.8(10) . . ?
C21 C22 C25 124.0(11) . . ?
N6 C23 H23 118.3 . . ?
N6 C23 C24 123.4(12) . . ?
C24 C23 H23 118.3 . . ?
N5 C24 C23 121.8(10) . . ?
N5 C24 H24 119.1 . . ?
C23 C24 H24 119.1 . . ?
C15 C25 H25 110.1 . . ?
C22 C25 C15 115.7(8) . . ?
C22 C25 H25 110.1 . . ?
C22 C25 C26 118.7(9) . . ?
C26 C25 C15 90.6(8) . . ?
C26 C25 H25 110.1 . . ?
C16 C26 H26 103.6 . . ?
C16 C26 H26A 111.9 . . ?
C25 C26 C16 90.1(8) . . ?
C25 C26 H26 103.6 . . ?
C25 C26 H26A 111.9 . . ?
C27 C26 C16 118.0(15) . . ?
C27 C26 C25 134.2(13) . . ?
C27 C26 H26 103.6 . . ?
C27A C26 C16 120.5(14) . . ?
C27A C26 C25 108.5(11) . . ?
C27A C26 H26A 111.9 . . ?
C26 C27 S3 108.7(12) . . ?
C28 C27 S3 112.0(9) . . ?
C28 C27 C26 139.0(15) . . ?
C27 C28 H28 124.5 . . ?
C27 C28 C29 111.1(8) . . ?
C29 C28 H28 124.5 . . ?
C28 C29 H29 123.8 . . ?
C30 C29 C28 112.4(7) . . ?
C30 C29 H29 123.8 . . ?
S3 C30 H30 123.4 . . ?
C29 C30 S3 113.2(8) . . ?
C29 C30 H30 123.4 . . ?
N7 C31 H31 119.6 . . ?
N7 C31 C32 120.8(9) . . ?
C32 C31 H31 119.6 . . ?
N8 C32 C31 121.4(9) . . ?
N8 C32 C35 115.4(9) . . ?
C31 C32 C35 123.1(10) . . ?
N8 C33 H33 118.0 . . ?
N8 C33 C34 124.0(11) . . ?
C34 C33 H33 118.0 . . ?
N7 C34 C33 121.4(10) . . ?
N7 C34 H34 119.3 . . ?
C33 C34 H34 119.3 . . ?
C5 C35 H35 108.9 . . ?
C32 C35 C5 116.3(9) . . ?
C32 C35 H35 108.9 . . ?
C32 C35 C36 122.3(9) . . ?
C36 C35 C5 90.1(8) . . ?
C36 C35 H35 108.9 . . ?
C6 C36 H36 108.4 . . ?
C6 C36 H36A 110.7 . . ?
C35 C36 C6 88.7(8) . . ?
C35 C36 H36 108.4 . . ?
C35 C36 H36A 110.7 . . ?
C37 C36 C6 118.1(11) . . ?
C37 C36 C35 123.2(11) . . ?
C37 C36 H36 108.4 . . ?
C37A C36 C6 121.0(18) . . ?
C37A C36 C35 113.1(12) . . ?
C37A C36 H36A 110.7 . . ?
C36 C37 S4 122.3(11) . . ?
C38 C37 S4 110.1(11) . . ?
C38 C37 C36 127.6(12) . . ?
C37 C38 H38 125.1 . . ?
C37 C38 C39 109.9(18) . . ?
C39 C38 H38 125.1 . . ?
C38 C39 H39 121.1 . . ?
C40 C39 C38 117.8(18) . . ?
C40 C39 H39 121.1 . . ?
S4 C40 H40 126.3 . . ?
C39 C40 S4 107.3(11) . . ?
C39 C40 H40 126.3 . . ?
O1 C41 O2 130.0(19) . . ?
O1 C41 C42 119(2) . . ?
O2 C41 C42 110.7(18) . . ?
C43 C42 C41 118(2) . . ?
C47 C42 C41 128(2) . . ?
C47 C42 C43 113.8(13) . . ?
F1 C43 C42 122(2) . . ?
F1 C43 C44 113.2(19) . . ?
C44 C43 C42 124.5(15) . . ?
F2 C44 C43 123.6(18) . . ?
C45 C44 F2 117.7(18) . . ?
C45 C44 C43 118.2(14) . . ?
F3 C45 C46 113.2(19) . . ?
C44 C45 F3 122(2) . . ?
C44 C45 C46 123.4(14) . . ?
F4 C46 C45 130(2) . . ?
F4 C46 C47 116(2) . . ?
C47 C46 C45 114.3(15) . . ?
F5 C47 C42 118(2) . . ?
F5 C47 C46 117(2) . . ?
C42 C47 C46 124.0(15) . . ?
O3 C48 C49 113(10) . . ?
O4 C48 O3 123(9) . . ?
O4 C48 C49 124(10) . . ?
C54 C49 C48 123(3) . . ?
C54 C49 C50 120.0 . . ?
C50 C49 C48 115(4) . . ?
F10 C54 C49 113(4) . . ?
F10 C54 C53 127(4) . . ?
C49 C54 C53 120.0 . . ?
F9 C53 C54 131(6) . . ?
F9 C53 C52 109(6) . . ?
C52 C53 C54 120.0 . . ?
F8 C52 C53 118(4) . . ?
F8 C52 C51 121(4) . . ?
C53 C52 C51 120.0 . . ?
F7 C51 C52 122(4) . . ?
F7 C51 C50 116(4) . . ?
C52 C51 C50 120.0 . . ?
F6 C50 C49 125(4) . . ?
F6 C50 C51 115(4) . . ?
C51 C50 C49 120.0 . . ?
O5 C55 C56 117.1(9) . . ?
O5 C55 C56A 127(4) . . ?
O6 C55 O5 123.9(8) . . ?
O6 C55 C56 119.0(9) . . ?
O6 C55 C56A 109(4) . . ?
C57 C56 C55 122.7(10) . . ?
C61 C56 C55 120.5(11) . . ?
C61 C56 C57 116.8(9) . . ?
F11 C57 C56 119.3(10) . . ?
F11 C57 C58 118.6(10) . . ?
C58 C57 C56 122.0(9) . . ?
F12 C58 C57 120.0(11) . . ?
F12 C58 C59 119.6(11) . . ?
C59 C58 C57 120.4(9) . . ?
F13 C59 C58 122.3(13) . . ?
F13 C59 C60 118.3(12) . . ?
C58 C59 C60 119.3(9) . . ?
F14 C60 C59 120.7(12) . . ?
F14 C60 C61 121.4(13) . . ?
C61 C60 C59 117.9(9) . . ?
F15 C61 C56 120.8(11) . . ?
F15 C61 C60 115.7(11) . . ?
C56 C61 C60 123.5(9) . . ?
O7 C62 O8 127.8(7) . . ?
O7 C62 C63 118.9(13) . . ?
O7 C62 C63A 109.5(14) . . ?
O8 C62 C63 112.2(13) . . ?
O8 C62 C63A 122.2(14) . . ?
C65 F17 F8 132(3) . 4_476 ?
C68 C63 C62 116.3(9) . . ?
C68 C63 C64 120.0 . . ?
C64 C63 C62 123.5(9) . . ?
F20 C68 C63 121.1(9) . . ?
F20 C68 C67 118.5(9) . . ?
C67 C68 C63 120.0 . . ?
F19 C67 C68 120.2(8) . . ?
F19 C67 C66 119.5(8) . . ?
C68 C67 C66 120.0 . . ?
F18 C66 C67 120.0(6) . . ?
F18 C66 C65 120.0(6) . . ?
C67 C66 C65 120.0 . . ?
F17 C65 C66 120.0(7) . . ?
F17 C65 C64 120.0(7) . . ?
C66 C65 C64 120.0 . . ?
F16 C64 C63 121.9(9) . . ?
F16 C64 C65 118.1(9) . . ?
C65 C64 C63 120.0 . . ?
C66A C67A F19A 122(2) . . ?
C66A C67A C68A 120.0 . . ?
C68A C67A F19A 118(2) . . ?
F18A C66A C67A 122(2) . . ?
F18A C66A C65A 118(2) . . ?
C67A C66A C65A 120.0 . . ?
F17A C65A C66A 122(2) . . ?
F17A C65A C64A 117(2) . . ?
C64A C65A C66A 120.0 . . ?
F16A C64A C65A 117(2) . . ?
F16A C64A C63A 122(2) . . ?
C65A C64A C63A 120.0 . . ?
C64A C63A C62 115.5(19) . . ?
C68A C63A C62 124.5(19) . . ?
C68A C63A C64A 120.0 . . ?
F20A C68A C67A 117(2) . . ?
F20A C68A C63A 123(2) . . ?
C63A C68A C67A 120.0 . . ?
C6 C7A S1A 118.3(16) . . ?
C8A C7A C6 132.9(18) . . ?
C8A C7A S1A 108.8(8) . . ?
C7A C8A H8A 123.2 . . ?
C7A C8A C9A 113.5(9) . . ?
C9A C8A H8A 123.2 . . ?
C8A C9A H9AA 123.5 . . ?
C10A C9A C8A 113.0(9) . . ?
C10A C9A H9AA 123.5 . . ?
C9A C10A H10C 124.5 . . ?
C9A C10A S1A 110.9(8) . . ?
S1A C10A H10C 124.5 . . ?
C10A S1A C7A 93.8(5) . . ?
C40A S4A C37A 94.6(7) . . ?
C39A C38A H38A 124.4 . . ?
C37A C38A H38A 124.4 . . ?
C37A C38A C39A 111.1(18) . . ?
C38A C39A H39A 121.8 . . ?
C40A C39A C38A 116(2) . . ?
C40A C39A H39A 121.8 . . ?
S4A C40A H40A 125.8 . . ?
C39A C40A S4A 108.3(16) . . ?
C39A C40A H40A 125.8 . . ?
C36 C37A S4A 120.3(15) . . ?
C38A C37A C36 128(2) . . ?
C38A C37A S4A 109.5(9) . . ?
C27A C28A H28A 124.6 . . ?
C27A C28A C29A 110.7(16) . . ?
C29A C28A H28A 124.6 . . ?
C26 C27A S3A 115.6(11) . . ?
C28A C27A C26 136.0(14) . . ?
C28A C27A S3A 107.3(8) . . ?
C30A S3A C27A 96.8(12) . . ?
S3A C30A H30A 125.9 . . ?
C29A C30A S3A 108(2) . . ?
C29A C30A H30A 125.9 . . ?
C28A C29A H29A 121.5 . . ?
C30A C29A C28A 117(3) . . ?
C30A C29A H29A 121.5 . . ?
C16 C17A S2A 121.3(16) . . ?
C18A C17A C16 129(2) . . ?
C18A C17A S2A 109.2(9) . . ?
C17A C18A H18A 124.6 . . ?
C17A C18A C19A 111(2) . . ?
C19A C18A H18A 124.6 . . ?
C18A C19A H19A 121.6 . . ?
C20A C19A C18A 117(4) . . ?
C20A C19A H19A 121.6 . . ?
C19A C20A H20A 126.0 . . ?
C19A C20A S2A 108(3) . . ?
S2A C20A H20A 126.0 . . ?
C20A S2A C17A 95.0(17) . . ?
C41A O2A Cd1 131(2) . . ?
O2A C41A O1A 120(3) . . ?
O2A C41A C42A 124(3) . . ?
O1A C41A C42A 116(3) . . ?
C47A C42A C41A 113(2) . . ?
C47A C42A C43A 120.0 . . ?
C43A C42A C41A 124.4(19) . . ?
C42A C47A C46A 120.0 . . ?
F5A C47A C42A 126(3) . . ?
F5A C47A C46A 111(3) . . ?
C45A C46A C47A 120.0 . . ?
F4A C46A C47A 126(3) . . ?
F4A C46A C45A 113(3) . . ?
C44A C45A C46A 120.0 . . ?
F3A C45A C46A 126(3) . . ?
F3A C45A C44A 114(3) . . ?
C45A C44A C43A 120.0 . . ?
F2A C44A C45A 125(3) . . ?
F2A C44A C43A 113(3) . . ?
C44A C43A C42A 120.0 . . ?
F1A C43A C42A 112(3) . . ?
F1A C43A C44A 128(3) . . ?
C48A O3A Cd1 145.7(12) . . ?
O3A C48A O4A 127.9(15) . . ?
O3A C48A C49A 120(2) . . ?
O4A C48A C49A 113(2) . . ?
C54A C49A C48A 118.3(6) . . ?
C54A C49A C50A 120.0 . . ?
C50A C49A C48A 121.7(6) . . ?
C49A C54A C53A 120.0 . . ?
F10A C54A C49A 122.4(8) . . ?
F10A C54A C53A 117.5(8) . . ?
C52A C53A C54A 120.0 . . ?
F9A C53A C54A 118.7(10) . . ?
F9A C53A C52A 121.3(10) . . ?
C51A C52A C53A 120.0 . . ?
F8A C52A C53A 121.8(9) . . ?
F8A C52A C51A 118.2(9) . . ?
C52A C51A C50A 120.0 . . ?
F7A C51A C52A 122.9(8) . . ?
F7A C51A C50A 117.1(8) . . ?
F6A C50A C49A 119.4(7) . . ?
F6A C50A C51A 120.5(7) . . ?
C51A C50A C49A 120.0 . . ?
C60A C61A C56A 120.0 . . ?
F15A C61A C60A 127(6) . . ?
F15A C61A C56A 113(6) . . ?
C59A C60A C61A 120.00(8) . . ?
F14A C60A C61A 128(6) . . ?
F14A C60A C59A 111(6) . . ?
C58A C59A C60A 120.00(6) . . ?
F13A C59A C60A 121(5) . . ?
F13A C59A C58A 118(5) . . ?
C59A C58A C57A 120.0 . . ?
F12A C58A C59A 118(5) . . ?
F12A C58A C57A 118(5) . . ?
C58A C57A C56A 120.00(7) . . ?
F11A C57A C58A 115(5) . . ?
F11A C57A C56A 125(5) . . ?
C61A C56A C55 125(4) . . ?
C57A C56A C55 115(4) . . ?
C57A C56A C61A 120.00(7) . . ?

loop_
_geom_bond_atom_site_label_1
_geom_bond_atom_site_label_2
_geom_bond_distance
_geom_bond_site_symmetry_2
_geom_bond_publ_flag
Cd1 O2 2.239(7) . ?
Cd1 O3 2.32(11) . ?
Cd1 O6 2.314(5) . ?
Cd1 O9 2.267(6) . ?
Cd1 N1 2.366(8) . ?
Cd1 N3 2.363(7) . ?
Cd1 O2A 2.236(10) . ?
Cd1 O3A 2.332(15) . ?
Cd2 O4 2.31(18) 1_455 ?
Cd2 O5 2.299(6) . ?
Cd2 O7 2.235(6) . ?
Cd2 O10 2.282(5) . ?
Cd2 N5 2.353(7) . ?
Cd2 N7 2.379(7) 1_455 ?
Cd2 O4A 2.29(3) 1_455 ?
S1 C7 1.711(9) . ?
S1 C10 1.673(9) . ?
S2 C17 1.728(9) . ?
S2 C20 1.682(9) . ?
S3 C27 1.722(10) . ?
S3 C30 1.675(10) . ?
S4 C37 1.731(9) . ?
S4 C40 1.683(9) . ?
F1 C43 1.334(10) . ?
F2 C44 1.349(9) . ?
F3 C45 1.356(9) . ?
F4 C46 1.346(10) . ?
F5 C47 1.343(9) . ?
F6 C50 1.339(10) . ?
F7 C51 1.339(10) . ?
F8 C52 1.342(10) . ?
F8 F17 1.61(4) 4_675 ?
F9 C53 1.340(7) . ?
F10 C54 1.338(7) . ?
F11 C57 1.348(8) . ?
F12 C58 1.338(8) . ?
F13 C59 1.343(8) . ?
F14 C60 1.340(9) . ?
F15 C61 1.351(9) . ?
O1 C41 1.216(19) . ?
O2 C41 1.31(2) . ?
O3 C48 1.3(2) . ?
O4 C48 1.2(2) . ?
O5 C55 1.241(9) . ?
O6 C55 1.238(9) . ?
O7 C62 1.239(12) . ?
O8 C62 1.237(12) . ?
O9 H9A 0.9904 . ?
O9 H9B 1.0091 . ?
O10 H10A 0.8760 . ?
O10 H10B 0.8512 . ?
N1 C1 1.320(11) . ?
N1 C4 1.328(13) . ?
N2 C2 1.295(13) . ?
N2 C3 1.326(15) . ?
N3 C11 1.353(10) . ?
N3 C14 1.333(11) . ?
N4 C12 1.336(12) . ?
N4 C13 1.333(12) . ?
N5 C21 1.328(11) . ?
N5 C24 1.331(12) . ?
N6 C22 1.343(13) . ?
N6 C23 1.305(14) . ?
N7 C31 1.356(10) . ?
N7 C34 1.330(11) . ?
N8 C32 1.341(13) . ?
N8 C33 1.331(13) . ?
C1 H1 0.9300 . ?
C1 C2 1.466(14) . ?
C2 C5 1.471(14) . ?
C3 H3 0.9300 . ?
C3 C4 1.342(15) . ?
C4 H4 0.9300 . ?
C5 H5 0.9800 . ?
C5 C6 1.526(14) . ?
C5 C35 1.562(14) . ?
C6 H6A 0.9800 . ?
C6 H6B 0.9800 . ?
C6 C7 1.451(9) . ?
C6 C36 1.588(14) . ?
C6 C7A 1.438(10) . ?
C7 C8 1.371(10) . ?
C8 H8 0.9300 . ?
C8 C9 1.425(10) . ?
C9 H9 0.9300 . ?
C9 C10 1.363(10) . ?
C10 H10 0.9300 . ?
C11 H11 0.9300 . ?
C11 C12 1.373(12) . ?
C12 C15 1.491(12) . ?
C13 H13 0.9300 . ?
C13 C14 1.373(14) . ?
C14 H14 0.9300 . ?
C15 H15 0.9800 . ?
C15 C16 1.550(13) . ?
C15 C25 1.570(14) . ?
C16 H16 0.9800 . ?
C16 H16A 0.9800 . ?
C16 C17 1.441(9) . ?
C16 C26 1.589(15) . ?
C16 C17A 1.446(10) . ?
C17 C18 1.378(10) . ?
C18 H18 0.9300 . ?
C18 C19 1.423(10) . ?
C19 H19 0.9300 . ?
C19 C20 1.358(10) . ?
C20 H20 0.9300 . ?
C21 H21 0.9300 . ?
C21 C22 1.393(13) . ?
C22 C25 1.484(13) . ?
C23 H23 0.9300 . ?
C23 C24 1.369(14) . ?
C24 H24 0.9300 . ?
C25 H25 0.9800 . ?
C25 C26 1.528(15) . ?
C26 H26 0.9800 . ?
C26 H26A 0.9800 . ?
C26 C27 1.424(10) . ?
C26 C27A 1.464(10) . ?
C27 C28 1.371(10) . ?
C28 H28 0.9300 . ?
C28 C29 1.417(10) . ?
C29 H29 0.9300 . ?
C29 C30 1.360(10) . ?
C30 H30 0.9300 . ?
C31 H31 0.9300 . ?
C31 C32 1.405(13) . ?
C32 C35 1.501(12) . ?
C33 H33 0.9300 . ?
C33 C34 1.361(14) . ?
C34 H34 0.9300 . ?
C35 H35 0.9800 . ?
C35 C36 1.531(13) . ?
C36 H36 0.9800 . ?
C36 H36A 0.9800 . ?
C36 C37 1.450(9) . ?
C36 C37A 1.442(10) . ?
C37 C38 1.364(10) . ?
C38 H38 0.9300 . ?
C38 C39 1.416(10) . ?
C39 H39 0.9300 . ?
C39 C40 1.359(10) . ?
C40 H40 0.9300 . ?
C41 C42 1.488(10) . ?
C42 C43 1.43(2) . ?
C42 C47 1.35(2) . ?
C43 C44 1.38(2) . ?
C44 C45 1.25(2) . ?
C45 C46 1.46(3) . ?
C46 C47 1.43(3) . ?
C48 C49 1.53(2) . ?
C49 C54 1.3900 . ?
C49 C50 1.3900 . ?
C54 C53 1.3900 . ?
C53 C52 1.3900 . ?
C52 C51 1.3900 . ?
C51 C50 1.3900 . ?
C55 C56 1.496(14) . ?
C55 C56A 1.61(4) . ?
C56 C57 1.370(15) . ?
C56 C61 1.354(13) . ?
C57 C58 1.367(14) . ?
C58 C59 1.348(16) . ?
C59 C60 1.403(18) . ?
C60 C61 1.371(14) . ?
C62 C63 1.509(8) . ?
C62 C63A 1.518(9) . ?
F16 C64 1.341(9) . ?
F17 C65 1.342(9) . ?
F18 C66 1.312(6) . ?
F19 C67 1.333(9) . ?
F20 C68 1.323(9) . ?
C63 C68 1.3900 . ?
C63 C64 1.3900 . ?
C68 C67 1.3900 . ?
C67 C66 1.3900 . ?
C66 C65 1.3900 . ?
C65 C64 1.3900 . ?
F16A C64A 1.21(2) . ?
F17A C65A 1.37(2) . ?
F18A C66A 1.30(2) . ?
F19A C67A 1.40(2) . ?
F20A C68A 1.37(2) . ?
C67A C66A 1.3900 . ?
C67A C68A 1.3900 . ?
C66A C65A 1.3900 . ?
C65A C64A 1.3900 . ?
C64A C63A 1.3900 . ?
C63A C68A 1.3900 . ?
C7A C8A 1.375(10) . ?
C7A S1A 1.736(9) . ?
C8A H8A 0.9300 . ?
C8A C9A 1.414(10) . ?
C9A H9AA 0.9300 . ?
C9A C10A 1.370(10) . ?
C10A H10C 0.9300 . ?
C10A S1A 1.684(9) . ?
S4A C40A 1.682(10) . ?
S4A C37A 1.731(10) . ?
C38A H38A 0.9300 . ?
C38A C39A 1.408(10) . ?
C38A C37A 1.370(10) . ?
C39A H39A 0.9300 . ?
C39A C40A 1.365(10) . ?
C40A H40A 0.9300 . ?
C28A H28A 0.9300 . ?
C28A C27A 1.408(10) . ?
C28A C29A 1.430(10) . ?
C27A S3A 1.743(10) . ?
S3A C30A 1.664(10) . ?
C30A H30A 0.9300 . ?
C30A C29A 1.360(10) . ?
C29A H29A 0.9300 . ?
C17A C18A 1.369(10) . ?
C17A S2A 1.739(10) . ?
C18A H18A 0.9300 . ?
C18A C19A 1.411(11) . ?
C19A H19A 0.9300 . ?
C19A C20A 1.364(11) . ?
C20A H20A 0.9300 . ?
C20A S2A 1.672(10) . ?
O2A C41A 1.219(11) . ?
C41A O1A 1.286(11) . ?
C41A C42A 1.493(10) . ?
C42A C47A 1.3900 . ?
C42A C43A 1.3900 . ?
C47A C46A 1.3900 . ?
C47A F5A 1.330(10) . ?
C46A C45A 1.3900 . ?
C46A F4A 1.327(10) . ?
C45A C44A 1.3900 . ?
C45A F3A 1.344(10) . ?
C44A C43A 1.3900 . ?
C44A F2A 1.335(10) . ?
C43A F1A 1.324(10) . ?
O3A C48A 1.21(3) . ?
C48A O4A 1.26(3) . ?
C48A C49A 1.544(10) . ?
F6A C50A 1.322(7) . ?
C49A C54A 1.3900 . ?
C49A C50A 1.3900 . ?
C54A C53A 1.3900 . ?
C54A F10A 1.302(7) . ?
C53A C52A 1.3900 . ?
C53A F9A 1.324(7) . ?
C52A C51A 1.3900 . ?
C52A F8A 1.329(7) . ?
C51A C50A 1.3900 . ?
C51A F7A 1.335(7) . ?
C61A C60A 1.3900 . ?
C61A C56A 1.3900 . ?
C61A F15A 1.333(10) . ?
C60A C59A 1.3900 . ?
C60A F14A 1.329(11) . ?
C59A C58A 1.3900 . ?
C59A F13A 1.329(11) . ?
C58A C57A 1.3900 . ?
C58A F12A 1.333(10) . ?
C57A C56A 1.3900 . ?
C57A F11A 1.327(10) . ?

loop_
_geom_torsion_atom_site_label_1
_geom_torsion_atom_site_label_2
_geom_torsion_atom_site_label_3
_geom_torsion_atom_site_label_4
_geom_torsion
_geom_torsion_site_symmetry_1
_geom_torsion_site_symmetry_2
_geom_torsion_site_symmetry_3
_geom_torsion_site_symmetry_4
_geom_torsion_publ_flag
Cd1 O2 C41 O1 25(3) . . . . ?
Cd1 O2 C41 C42 -158.2(15) . . . . ?
Cd1 O3 C48 O4 -133(12) . . . . ?
Cd1 O3 C48 C49 47(12) . . . . ?
Cd1 O6 C55 O5 -11.8(11) . . . . ?
Cd1 O6 C55 C56 167.1(7) . . . . ?
Cd1 O6 C55 C56A 168(2) . . . . ?
Cd1 N1 C1 C2 171.8(6) . . . . ?
Cd1 N1 C4 C3 -172.0(9) . . . . ?
Cd1 N3 C11 C12 -178.4(7) . . . . ?
Cd1 N3 C14 C13 179.0(9) . . . . ?
Cd1 O2A C41A O1A 2(2) . . . . ?
Cd1 O2A C41A C42A -178(2) . . . . ?
Cd1 O3A C48A O4A 166.3(16) . . . . ?
Cd1 O3A C48A C49A -13.7(17) . . . . ?
Cd2 O4 C48 O3 -19(7) 1_655 . . . ?
Cd2 O4 C48 C49 161(7) 1_655 . . . ?
Cd2 O5 C55 O6 -162.0(7) . . . . ?
Cd2 O5 C55 C56 19.2(16) . . . . ?
Cd2 O5 C55 C56A 19(3) . . . . ?
Cd2 O7 C62 O8 2.0(17) . . . . ?
Cd2 O7 C62 C63 168.8(8) . . . . ?
Cd2 O7 C62 C63A -170.1(12) . . . . ?
Cd2 N5 C21 C22 178.4(7) . . . . ?
Cd2 N5 C24 C23 -179.2(8) . . . . ?
Cd2 N7 C31 C32 -175.1(7) 1_655 . . . ?
Cd2 N7 C34 C33 175.7(10) 1_655 . . . ?
S1 C7 C8 C9 0.1(2) . . . . ?
S2 C17 C18 C19 -0.1(2) . . . . ?
S3 C27 C28 C29 0.0(2) . . . . ?
S4 C37 C38 C39 0.0(2) . . . . ?
F1 C43 C44 F2 -3(3) . . . . ?
F1 C43 C44 C45 -174.9(19) . . . . ?
F2 C44 C45 F3 3(3) . . . . ?
F2 C44 C45 C46 171(2) . . . . ?
F3 C45 C46 F4 1(4) . . . . ?
F3 C45 C46 C47 179(2) . . . . ?
F4 C46 C47 F5 -9(3) . . . . ?
F4 C46 C47 C42 178(2) . . . . ?
F7 C51 C50 F6 -19(5) . . . . ?
F7 C51 C50 C49 167(5) . . . . ?
F8 C52 C51 F7 27(6) . . . . ?
F8 C52 C51 C50 -167(5) . . . . ?
F8 F17 C65 C66 154(4) 4_476 . . . ?
F8 F17 C65 C64 -26(4) 4_476 . . . ?
F9 C53 C52 F8 -13(5) . . . . ?
F9 C53 C52 C51 180.00(6) . . . . ?
F10 C54 C53 F9 0.0(2) . . . . ?
F10 C54 C53 C52 180.0(2) . . . . ?
F11 C57 C58 F12 -3.5(19) . . . . ?
F11 C57 C58 C59 179.7(13) . . . . ?
F12 C58 C59 F13 4(2) . . . . ?
F12 C58 C59 C60 -178.7(15) . . . . ?
F13 C59 C60 F14 -1(3) . . . . ?
F13 C59 C60 C61 178.5(13) . . . . ?
F14 C60 C61 F15 -3(2) . . . . ?
F14 C60 C61 C56 178.9(17) . . . . ?
O1 C41 C42 C43 58(3) . . . . ?
O1 C41 C42 C47 -113(3) . . . . ?
O2 C41 C42 C43 -120(2) . . . . ?
O2 C41 C42 C47 69(3) . . . . ?
O3 C48 C49 C54 -92(7) . . . . ?
O3 C48 C49 C50 103(6) . . . . ?
O4 C48 C49 C54 88(7) . . . . ?
O4 C48 C49 C50 -77(6) . . . . ?
O5 C55 C56 C57 66.6(17) . . . . ?
O5 C55 C56 C61 -113.3(12) . . . . ?
O5 C55 C56A C61A -91(5) . . . . ?
O5 C55 C56A C57A 90(5) . . . . ?
O6 C55 C56 C57 -112.3(14) . . . . ?
O6 C55 C56 C61 67.8(14) . . . . ?
O6 C55 C56A C61A 89(4) . . . . ?
O6 C55 C56A C57A -89(5) . . . . ?
O7 C62 C63 C68 78.8(16) . . . . ?
O7 C62 C63 C64 -106.6(15) . . . . ?
O7 C62 C63A C64A -130.3(15) . . . . ?
O7 C62 C63A C68A 50(2) . . . . ?
O8 C62 C63 C68 -112.4(14) . . . . ?
O8 C62 C63 C64 62.2(17) . . . . ?
O8 C62 C63A C64A 57(2) . . . . ?
O8 C62 C63A C68A -122.4(17) . . . . ?
N1 C1 C2 N2 -0.1(14) . . . . ?
N1 C1 C2 C5 -176.5(8) . . . . ?
N2 C2 C5 C6 143.7(11) . . . . ?
N2 C2 C5 C35 -108.9(12) . . . . ?
N2 C3 C4 N1 0.2(19) . . . . ?
N3 C11 C12 N4 0.3(15) . . . . ?
N3 C11 C12 C15 173.9(9) . . . . ?
N4 C12 C15 C16 -169.9(10) . . . . ?
N4 C12 C15 C25 82.1(11) . . . . ?
N4 C13 C14 N3 -2(2) . . . . ?
N5 C21 C22 N6 0.8(14) . . . . ?
N5 C21 C22 C25 -177.3(8) . . . . ?
N6 C22 C25 C15 -101.2(11) . . . . ?
N6 C22 C25 C26 152.7(10) . . . . ?
N6 C23 C24 N5 0.8(17) . . . . ?
N7 C31 C32 N8 -3.6(16) . . . . ?
N7 C31 C32 C35 174.0(9) . . . . ?
N8 C32 C35 C5 65.9(14) . . . . ?
N8 C32 C35 C36 174.2(10) . . . . ?
N8 C33 C34 N7 3(2) . . . . ?
C1 N1 C4 C3 3.1(16) . . . . ?
C1 C2 C5 C6 -39.9(14) . . . . ?
C1 C2 C5 C35 67.4(13) . . . . ?
C2 N2 C3 C4 -3.4(18) . . . . ?
C2 C5 C6 C7 -127.4(14) . . . . ?
C2 C5 C6 C36 111.4(11) . . . . ?
C2 C5 C6 C7A -126(2) . . . . ?
C2 C5 C35 C32 13.0(15) . . . . ?
C2 C5 C35 C36 -113.6(11) . . . . ?
C3 N2 C2 C1 3.3(16) . . . . ?
C3 N2 C2 C5 179.6(10) . . . . ?
C4 N1 C1 C2 -3.1(13) . . . . ?
C5 C6 C7 S1 159.7(12) . . . . ?
C5 C6 C7 C8 -25(2) . . . . ?
C5 C6 C36 C35 10.8(8) . . . . ?
C5 C6 C36 C37 138.3(11) . . . . ?
C5 C6 C36 C37A 127.1(14) . . . . ?
C5 C6 C7A C8A 168(2) . . . . ?
C5 C6 C7A S1A -13(4) . . . . ?
C5 C35 C36 C6 -10.5(7) . . . . ?
C5 C35 C36 C37 -133.7(13) . . . . ?
C5 C35 C36 C37A -134(2) . . . . ?
C6 C5 C35 C32 137.6(10) . . . . ?
C6 C5 C35 C36 10.9(8) . . . . ?
C6 C7 C8 C9 -175(2) . . . . ?
C6 C36 C37 S4 -74.2(16) . . . . ?
C6 C36 C37 C38 103.8(12) . . . . ?
C6 C36 C37A S4A 93(3) . . . . ?
C6 C36 C37A C38A -70(3) . . . . ?
C6 C7A C8A C9A 179(5) . . . . ?
C6 C7A S1A C10A -179(4) . . . . ?
C7 S1 C10 C9 -0.2(3) . . . . ?
C7 C6 C36 C35 -109.2(11) . . . . ?
C7 C6 C36 C37 18.3(16) . . . . ?
C7 C8 C9 C10 -0.2(5) . . . . ?
C8 C9 C10 S1 0.3(5) . . . . ?
C10 S1 C7 C6 176(2) . . . . ?
C10 S1 C7 C8 0.07(17) . . . . ?
C11 N3 C14 C13 1.6(15) . . . . ?
C11 C12 C15 C16 16.3(15) . . . . ?
C11 C12 C15 C25 -91.7(12) . . . . ?
C12 N4 C13 C14 0.8(19) . . . . ?
C12 C15 C16 C17 114.4(13) . . . . ?
C12 C15 C16 C26 -124.6(9) . . . . ?
C12 C15 C16 C17A 112.4(19) . . . . ?
C12 C15 C25 C22 4.4(13) . . . . ?
C12 C15 C25 C26 126.9(9) . . . . ?
C13 N4 C12 C11 -0.2(16) . . . . ?
C13 N4 C12 C15 -174.2(10) . . . . ?
C14 N3 C11 C12 -1.0(14) . . . . ?
C15 C16 C17 S2 24.7(18) . . . . ?
C15 C16 C17 C18 -153.9(9) . . . . ?
C15 C16 C26 C25 2.0(7) . . . . ?
C15 C16 C26 C27 -140.3(12) . . . . ?
C15 C16 C26 C27A -109.7(12) . . . . ?
C15 C16 C17A C18A 33(3) . . . . ?
C15 C16 C17A S2A -159(2) . . . . ?
C15 C25 C26 C16 -2.0(7) . . . . ?
C15 C25 C26 C27 129(2) . . . . ?
C15 C25 C26 C27A 120.4(14) . . . . ?
C16 C15 C25 C22 -120.5(10) . . . . ?
C16 C15 C25 C26 2.0(7) . . . . ?
C16 C17 C18 C19 178.5(15) . . . . ?
C16 C26 C27 S3 96.1(17) . . . . ?
C16 C26 C27 C28 -77(3) . . . . ?
C16 C26 C27A C28A 82(2) . . . . ?
C16 C26 C27A S3A -83.8(19) . . . . ?
C16 C17A C18A C19A 169(4) . . . . ?
C16 C17A S2A C20A -170(4) . . . . ?
C17 S2 C20 C19 0.2(3) . . . . ?
C17 C16 C26 C25 131.3(10) . . . . ?
C17 C16 C26 C27 -11.0(17) . . . . ?
C17 C18 C19 C20 0.4(5) . . . . ?
C18 C19 C20 S2 -0.4(6) . . . . ?
C20 S2 C17 C16 -178.7(15) . . . . ?
C20 S2 C17 C18 -0.04(17) . . . . ?
C21 N5 C24 C23 -0.4(14) . . . . ?
C21 C22 C25 C15 77.0(12) . . . . ?
C21 C22 C25 C26 -29.1(14) . . . . ?
C22 N6 C23 C24 -0.3(16) . . . . ?
C22 C25 C26 C16 118.1(10) . . . . ?
C22 C25 C26 C27 -111(2) . . . . ?
C22 C25 C26 C27A -119.5(15) . . . . ?
C23 N6 C22 C21 -0.4(14) . . . . ?
C23 N6 C22 C25 177.9(9) . . . . ?
C24 N5 C21 C22 -0.4(13) . . . . ?
C25 C15 C16 C17 -123.0(13) . . . . ?
C25 C15 C16 C26 -1.9(7) . . . . ?
C25 C15 C16 C17A -124.9(19) . . . . ?
C25 C26 C27 S3 -25(3) . . . . ?
C25 C26 C27 C28 161.2(17) . . . . ?
C25 C26 C27A C28A -19(2) . . . . ?
C25 C26 C27A S3A 174.6(13) . . . . ?
C26 C16 C17 S2 -83.8(13) . . . . ?
C26 C16 C17 C18 97.6(11) . . . . ?
C26 C16 C17A C18A -71(3) . . . . ?
C26 C16 C17A S2A 97(3) . . . . ?
C26 C27 C28 C29 173(4) . . . . ?
C26 C27A S3A C30A 170(2) . . . . ?
C27 S3 C30 C29 -0.1(4) . . . . ?
C27 C28 C29 C30 0.0(4) . . . . ?
C28 C29 C30 S3 0.1(5) . . . . ?
C30 S3 C27 C26 -175(2) . . . . ?
C30 S3 C27 C28 0.04(17) . . . . ?
C31 N7 C34 C33 0.6(17) . . . . ?
C31 C32 C35 C5 -111.9(11) . . . . ?
C31 C32 C35 C36 -3.5(16) . . . . ?
C32 N8 C33 C34 -7(2) . . . . ?
C32 C35 C36 C6 -132.2(10) . . . . ?
C32 C35 C36 C37 104.6(14) . . . . ?
C32 C35 C36 C37A 104(2) . . . . ?
C33 N8 C32 C31 6.7(18) . . . . ?
C33 N8 C32 C35 -171.1(11) . . . . ?
C34 N7 C31 C32 -0.3(14) . . . . ?
C35 C5 C6 C7 110.7(13) . . . . ?
C35 C5 C6 C36 -10.5(8) . . . . ?
C35 C5 C6 C7A 112(2) . . . . ?
C35 C36 C37 S4 34.3(19) . . . . ?
C35 C36 C37 C38 -147.6(10) . . . . ?
C35 C36 C37A S4A -163.7(19) . . . . ?
C35 C36 C37A C38A 33(3) . . . . ?
C36 C6 C7 S1 -95.8(16) . . . . ?
C36 C6 C7 C8 79.4(16) . . . . ?
C36 C6 C7A C8A -81(3) . . . . ?
C36 C6 C7A S1A 99(2) . . . . ?
C36 C37 C38 C39 -178.3(19) . . . . ?
C37 S4 C40 C39 0.0(3) . . . . ?
C37 C38 C39 C40 0.0(5) . . . . ?
C38 C39 C40 S4 0.0(5) . . . . ?
C40 S4 C37 C36 178.4(17) . . . . ?
C40 S4 C37 C38 0.00(16) . . . . ?
C41 C42 C43 F1 13(3) . . . . ?
C41 C42 C43 C44 -176(2) . . . . ?
C41 C42 C47 F5 -4(3) . . . . ?
C41 C42 C47 C46 169(3) . . . . ?
C42 C43 C44 F2 -174.3(18) . . . . ?
C42 C43 C44 C45 14(3) . . . . ?
C43 C42 C47 F5 -175.5(19) . . . . ?
C43 C42 C47 C46 -2(3) . . . . ?
C43 C44 C45 F3 176(2) . . . . ?
C43 C44 C45 C46 -17(3) . . . . ?
C44 C45 C46 F4 -167(3) . . . . ?
C44 C45 C46 C47 11(4) . . . . ?
C45 C46 C47 F5 173(2) . . . . ?
C45 C46 C47 C42 0(3) . . . . ?
C47 C42 C43 F1 -175(2) . . . . ?
C47 C42 C43 C44 -4(3) . . . . ?
C48 C49 C54 F10 17(10) . . . . ?
C48 C49 C54 C53 -163(10) . . . . ?
C48 C49 C50 F6 -8(10) . . . . ?
C48 C49 C50 C51 165(9) . . . . ?
C49 C54 C53 F9 180.00(7) . . . . ?
C49 C54 C53 C52 0.0 . . . . ?
C54 C49 C50 F6 -173(4) . . . . ?
C54 C49 C50 C51 0.0 . . . . ?
C54 C53 C52 F8 167(5) . . . . ?
C54 C53 C52 C51 0.0 . . . . ?
C53 C52 C51 F7 -166(5) . . . . ?
C53 C52 C51 C50 0.0 . . . . ?
C52 C51 C50 F6 174(4) . . . . ?
C52 C51 C50 C49 0.0 . . . . ?
C50 C49 C54 F10 180.00(19) . . . . ?
C50 C49 C54 C53 0.0 . . . . ?
C55 C56 C57 F11 1(2) . . . . ?
C55 C56 C57 C58 178.8(11) . . . . ?
C55 C56 C61 F15 2(2) . . . . ?
C55 C56 C61 C60 -179.6(14) . . . . ?
C56 C57 C58 F12 178.8(14) . . . . ?
C56 C57 C58 C59 2(2) . . . . ?
C57 C56 C61 F15 -177.7(18) . . . . ?
C57 C56 C61 C60 0.5(18) . . . . ?
C57 C58 C59 F13 -179.2(13) . . . . ?
C57 C58 C59 C60 -2(2) . . . . ?
C58 C59 C60 F14 -178.2(15) . . . . ?
C58 C59 C60 C61 1(2) . . . . ?
C59 C60 C61 F15 177.8(19) . . . . ?
C59 C60 C61 C56 0(2) . . . . ?
C61 C56 C57 F11 -179.0(11) . . . . ?
C61 C56 C57 C58 -1(2) . . . . ?
C62 C63 C68 F20 -12(2) . . . . ?
C62 C63 C68 C67 174.8(19) . . . . ?
C62 C63 C64 F16 2(2) . . . . ?
C62 C63 C64 C65 -174(2) . . . . ?
C62 C63A C68A F20A 2(3) . . . . ?
C62 C63A C68A C67A 179(3) . . . . ?
F17 F8 C52 C53 -125(23) 4_675 . . . ?
F17 F8 C52 C51 42(26) 4_675 . . . ?
F17 C65 C64 F16 3(2) . . . . ?
F17 C65 C64 C63 180(2) . . . . ?
F18 C66 C65 F17 -2(2) . . . . ?
F18 C66 C65 C64 178(2) . . . . ?
F19 C67 C66 F18 9(2) . . . . ?
F19 C67 C66 C65 -174(2) . . . . ?
F20 C68 C67 F19 0(2) . . . . ?
F20 C68 C67 C66 -173.3(19) . . . . ?
C63 C68 C67 F19 174(2) . . . . ?
C63 C68 C67 C66 0.0 . . . . ?
C68 C63 C64 F16 177(2) . . . . ?
C68 C63 C64 C65 0.0 . . . . ?
C68 C67 C66 F18 -178(2) . . . . ?
C68 C67 C66 C65 0.0 . . . . ?
C67 C66 C65 F17 -180(2) . . . . ?
C67 C66 C65 C64 0.0 . . . . ?
C66 C65 C64 F16 -177(2) . . . . ?
C66 C65 C64 C63 0.0 . . . . ?
C64 C63 C68 F20 173.2(19) . . . . ?
C64 C63 C68 C67 0.0 . . . . ?
F16A C64A C63A C62 8(3) . . . . ?
F16A C64A C63A C68A -173(3) . . . . ?
F17A C65A C64A F16A 2(3) . . . . ?
F17A C65A C64A C63A -171(3) . . . . ?
F18A C66A C65A F17A -10(3) . . . . ?
F18A C66A C65A C64A 180(3) . . . . ?
F19A C67A C66A F18A -4(3) . . . . ?
F19A C67A C66A C65A 176(3) . . . . ?
F19A C67A C68A F20A 2(3) . . . . ?
F19A C67A C68A C63A -176(2) . . . . ?
C67A C66A C65A F17A 171(3) . . . . ?
C67A C66A C65A C64A 0.0 . . . . ?
C66A C67A C68A F20A 178(3) . . . . ?
C66A C67A C68A C63A 0.0 . . . . ?
C66A C65A C64A F16A 173(3) . . . . ?
C66A C65A C64A C63A 0.0 . . . . ?
C65A C64A C63A C62 -179(2) . . . . ?
C65A C64A C63A C68A 0.0 . . . . ?
C64A C63A C68A F20A -177(3) . . . . ?
C64A C63A C68A C67A 0.0 . . . . ?
C68A C67A C66A F18A -180(3) . . . . ?
C68A C67A C66A C65A 0.0 . . . . ?
C7A C6 C36 C35 -123.6(14) . . . . ?
C7A C6 C36 C37A -7(2) . . . . ?
C7A C8A C9A C10A -0.2(4) . . . . ?
C8A C7A S1A C10A 0.02(16) . . . . ?
C8A C9A C10A S1A 0.2(5) . . . . ?
C9A C10A S1A C7A -0.1(4) . . . . ?
S1A C7A C8A C9A 0.1(2) . . . . ?
C38A C39A C40A S4A 0.0(5) . . . . ?
C39A C38A C37A C36 165(4) . . . . ?
C39A C38A C37A S4A 0.0(2) . . . . ?
C40A S4A C37A C36 -166(4) . . . . ?
C40A S4A C37A C38A 0.00(16) . . . . ?
C37A S4A C40A C39A 0.0(3) . . . . ?
C37A C38A C39A C40A 0.0(5) . . . . ?
C28A C27A S3A C30A -0.03(16) . . . . ?
C27A C28A C29A C30A 0.0(4) . . . . ?
C27A S3A C30A C29A 0.1(3) . . . . ?
S3A C30A C29A C28A -0.1(5) . . . . ?
C29A C28A C27A C26 -167(3) . . . . ?
C29A C28A C27A S3A 0.01(19) . . . . ?
C17A C16 C26 C25 118.2(14) . . . . ?
C17A C16 C26 C27A 6(2) . . . . ?
C17A C18A C19A C20A 0.1(5) . . . . ?
C18A C17A S2A C20A -0.01(16) . . . . ?
C18A C19A C20A S2A -0.1(5) . . . . ?
C19A C20A S2A C17A 0.1(3) . . . . ?
S2A C17A C18A C19A 0.0(2) . . . . ?
O2A C41A C42A C47A 53(2) . . . . ?
O2A C41A C42A C43A -111(2) . . . . ?
C41A C42A C47A C46A -164(3) . . . . ?
C41A C42A C47A F5A -5(3) . . . . ?
C41A C42A C43A C44A 162(3) . . . . ?
C41A C42A C43A F1A -23(3) . . . . ?
O1A C41A C42A C47A -127(2) . . . . ?
O1A C41A C42A C43A 69(2) . . . . ?
C42A C47A C46A C45A 0.0 . . . . ?
C42A C47A C46A F4A -166(4) . . . . ?
C47A C42A C43A C44A 0.0 . . . . ?
C47A C42A C43A F1A 175(3) . . . . ?
C47A C46A C45A C44A 0.0 . . . . ?
C47A C46A C45A F3A 177(3) . . . . ?
C46A C45A C44A C43A 0.0 . . . . ?
C46A C45A C44A F2A -163(3) . . . . ?
C45A C44A C43A C42A 0.0 . . . . ?
C45A C44A C43A F1A -174(4) . . . . ?
C43A C42A C47A C46A 0.0 . . . . ?
C43A C42A C47A F5A 159(3) . . . . ?
F2A C44A C43A C42A 165(3) . . . . ?
F2A C44A C43A F1A -9(4) . . . . ?
F3A C45A C44A C43A -178(3) . . . . ?
F3A C45A C44A F2A 19(3) . . . . ?
F4A C46A C45A C44A 168(3) . . . . ?
F4A C46A C45A F3A -15(3) . . . . ?
F5A C47A C46A C45A -162(3) . . . . ?
F5A C47A C46A F4A 32(4) . . . . ?
O3A C48A O4A Cd2 -11.2(8) . . . 1_655 ?
O3A C48A C49A C54A -89.9(9) . . . . ?
O3A C48A C49A C50A 89.2(11) . . . . ?
C48A C49A C54A C53A 179.2(16) . . . . ?
C48A C49A C54A F10A 1.7(17) . . . . ?
C48A C49A C50A F6A 2.0(17) . . . . ?
C48A C49A C50A C51A -179.2(16) . . . . ?
O4A C48A C49A C54A 90.1(9) . . . . ?
O4A C48A C49A C50A -90.7(11) . . . . ?
C49A C48A O4A Cd2 168.8(8) . . . 1_655 ?
C49A C54A C53A C52A 0.0 . . . . ?
C49A C54A C53A F9A 179.9(10) . . . . ?
C54A C49A C50A F6A -178.9(8) . . . . ?
C54A C49A C50A C51A 0.0 . . . . ?
C54A C53A C52A C51A 0.0 . . . . ?
C54A C53A C52A F8A -178.6(10) . . . . ?
C53A C52A C51A C50A 0.0 . . . . ?
C53A C52A C51A F7A 179.9(10) . . . . ?
C52A C51A C50A F6A 178.8(8) . . . . ?
C52A C51A C50A C49A 0.0 . . . . ?
C50A C49A C54A C53A 0.0 . . . . ?
C50A C49A C54A F10A -177.4(9) . . . . ?
F10A C54A C53A C52A 177.6(9) . . . . ?
F10A C54A C53A F9A -2.6(10) . . . . ?
F7A C51A C50A F6A -1.0(10) . . . . ?
F7A C51A C50A C49A -179.9(10) . . . . ?
F8A C52A C51A C50A 178.6(10) . . . . ?
F8A C52A C51A F7A -1.5(11) . . . . ?
F9A C53A C52A C51A -179.9(10) . . . . ?
F9A C53A C52A F8A 1.5(12) . . . . ?
C61A C60A C59A C58A 0.0 . . . . ?
C61A C60A C59A F13A 170(7) . . . . ?
C60A C61A C56A C55 -178(8) . . . . ?
C60A C61A C56A C57A 0.0 . . . . ?
C60A C59A C58A C57A 0.0 . . . . ?
C60A C59A C58A F12A -158(8) . . . . ?
C59A C58A C57A C56A 0.0 . . . . ?
C59A C58A C57A F11A -177(6) . . . . ?
C58A C57A C56A C55 178(7) . . . . ?
C58A C57A C56A C61A 0.00(5) . . . . ?
C56A C61A C60A C59A 0.0 . . . . ?
C56A C61A C60A F14A -168(11) . . . . ?
F11A C57A C56A C55 -5(8) . . . . ?
F11A C57A C56A C61A 177(7) . . . . ?
F15A C61A C60A C59A 174(12) . . . . ?
F15A C61A C60A F14A 7(10) . . . . ?
F15A C61A C56A C55 7(7) . . . . ?
F15A C61A C56A C57A -175(10) . . . . ?
F14A C60A C59A C58A 169(9) . . . . ?
F14A C60A C59A F13A -21(9) . . . . ?
F13A C59A C58A C57A -170(7) . . . . ?
F13A C59A C58A F12A 32(8) . . . . ?
F12A C58A C57A C56A 158(7) . . . . ?
F12A C58A C57A F11A -19(8) . . . . ?
